data_7039942
loop_
_publ_author_name
'Wang, Gaoji'
'Wei, Yongqin'
'Wu, Kechen'

_publ_section_title
;
 Goblet-shaped pentanuclear lanthanide clusters assembled with a cyclen
 derivative ligand exhibiting slow magnetic relaxation.
;
_journal_issue 32
_journal_name_full 'Dalton transactions (Cambridge, England : 2003)'
_journal_page_first 12734
_journal_page_last 12738
_journal_paper_doi 10.1039/c6dt02062c
_journal_volume 45
_journal_year 2016
_chemical_formula_moiety 'C72 H82 Dy5 N7 O30, C H4 O'
_chemical_formula_sum 'C73 H86 Dy5 N7 O31'
_chemical_formula_weight 2369.99
_chemical_name_systematic
; 
 ? 
;
_space_group_IT_number 14
_symmetry_cell_setting monoclinic
_symmetry_space_group_name_Hall '-P 2yn'
_symmetry_space_group_name_H-M 'P 1 21/n 1'
_atom_sites_solution_hydrogens geom
_atom_sites_solution_primary direct
_atom_sites_solution_secondary difmap
_audit_creation_method SHELXL-97
_audit_update_record
;
2016-07-04 deposited with the CCDC.
2016-07-18 downloaded from the CCDC.
;
_cell_angle_alpha 90.00
_cell_angle_beta 98.848(2)
_cell_angle_gamma 90.00
_cell_formula_units_Z 4
_cell_length_a 13.9139(14)
_cell_length_b 23.443(2)
_cell_length_c 24.984(3)
_cell_measurement_reflns_used 24380
_cell_measurement_temperature 298(2)
_cell_measurement_theta_max 27.4932
_cell_measurement_theta_min 2.0408
_cell_volume 8052.4(14)
_computing_cell_refinement 'CrystalClear (Rigaku Inc., 2008)'
_computing_data_collection 'CrystalClear (Rigaku Inc., 2008)'
_computing_data_reduction 'CrystalClear (Rigaku Inc., 2008)'
_computing_molecular_graphics 'SHELXL-97 (Sheldrick, 1997)'
_computing_publication_material 'SHELXL-97 (Sheldrick, 1997)'
_computing_structure_refinement 'SHELXL-97 (Sheldrick, 1997)'
_computing_structure_solution 'SHELXS-97 (Sheldrick, 1990)'
_diffrn_ambient_temperature 298(2)
_diffrn_detector_area_resol_mean 28.5714
_diffrn_measured_fraction_theta_full 0.983
_diffrn_measured_fraction_theta_max 0.982
_diffrn_measurement_device_type 'Saturn724+ (2x2 bin mode)'
_diffrn_measurement_method CCD_Profile_fitting
_diffrn_radiation_monochromator graphite
_diffrn_radiation_source 'fine-focus sealed tube'
_diffrn_radiation_type MoK\a
_diffrn_radiation_wavelength 0.71073
_diffrn_reflns_av_R_equivalents 0.0371
_diffrn_reflns_av_unetI/netI 0.0602
_diffrn_reflns_limit_h_max 18
_diffrn_reflns_limit_h_min -18
_diffrn_reflns_limit_k_max 30
_diffrn_reflns_limit_k_min -29
_diffrn_reflns_limit_l_max 32
_diffrn_reflns_limit_l_min -32
_diffrn_reflns_number 18483
_diffrn_reflns_theta_full 26.00
_diffrn_reflns_theta_max 27.49
_diffrn_reflns_theta_min 2.22
_exptl_absorpt_coefficient_mu 4.671
_exptl_absorpt_correction_T_max 1.0
_exptl_absorpt_correction_T_min 0.6605
_exptl_absorpt_correction_type multi-scan
_exptl_absorpt_process_details sadabs
_exptl_crystal_colour white
_exptl_crystal_density_diffrn 1.955
_exptl_crystal_density_method 'not measured'
_exptl_crystal_description prism
_exptl_crystal_F_000 4604
_exptl_crystal_size_max 0.268
_exptl_crystal_size_mid 0.235
_exptl_crystal_size_min 0.196
_refine_diff_density_max 1.773
_refine_diff_density_min -1.937
_refine_diff_density_rms 0.415
_refine_ls_extinction_method none
_refine_ls_goodness_of_fit_ref 1.026
_refine_ls_hydrogen_treatment mixed
_refine_ls_matrix_type full
_refine_ls_number_parameters 1056
_refine_ls_number_reflns 18150
_refine_ls_number_restraints 0
_refine_ls_restrained_S_all 1.026
_refine_ls_R_factor_all 0.0512
_refine_ls_R_factor_gt 0.0336
_refine_ls_shift/su_max 0.001
_refine_ls_shift/su_mean 0.000
_refine_ls_structure_factor_coef Fsqd
_refine_ls_weighting_details 'calc w=1/[\s^2^(Fo^2^)+(0.1105P)^2^+45.5000P] where P=(Fo^2^+2Fc^2^)/3'
_refine_ls_weighting_scheme calc
_refine_ls_wR_factor_gt 0.0956
_refine_ls_wR_factor_ref 0.1778
_reflns_number_gt 15129
_reflns_number_total 18150
_reflns_threshold_expression >2sigma(I)
_cod_data_source_file c6dt02062c2.cif
_cod_data_source_block 5Dy-BZA
_cod_depositor_comments
;
The following automatic conversions were performed:

'_exptl_absorpt_correction_type' value 'Multi-scan' changed to
'multi-scan' according to
/usr/data/users/saulius/crontab/automatic-downloads/rss-feeds/RSC/lib/dictionaries/cif_core.dic
dictionary named 'cif_core.dic' version 2.4.2 from 2011-04-26.

Automatic conversion script
Id: cif_fix_values 4268 2015-11-12 08:31:59Z antanas 

 Adding full bibliography for 7039941--7039942.cif.
;
_cod_original_cell_volume 8052.2(14)
_cod_original_sg_symbol_H-M 'P 21/n'
_cod_database_code 7039942

loop_
_symmetry_equiv_pos_as_xyz
'x, y, z'
'-x+1/2, y+1/2, -z+1/2'
'-x, -y, -z'
'x-1/2, -y-1/2, z-1/2'

loop_
_atom_site_label
_atom_site_type_symbol
_atom_site_fract_x
_atom_site_fract_y
_atom_site_fract_z
_atom_site_U_iso_or_equiv
_atom_site_adp_type
_atom_site_occupancy
_atom_site_symmetry_multiplicity
_atom_site_calc_flag
_atom_site_refinement_flags
Dy1 Dy 0.24315(3) 0.373357(15) 0.768096(15) 0.02327(10) Uani 1 1 d .
Dy2 Dy 0.20320(2) 0.214279(15) 0.764997(15) 0.02175(10) Uani 1 1 d .
Dy3 Dy 0.00776(3) 0.310782(15) 0.798888(15) 0.02235(10) Uani 1 1 d .
Dy4 Dy 0.04392(3) 0.166772(16) 0.868763(15) 0.02357(10) Uani 1 1 d .
Dy5 Dy -0.06470(3) 0.173407(16) 0.722693(15) 0.02539(10) Uani 1 1 d .
O1 O 0.1261(4) 0.2453(2) 0.8363(2) 0.0214(10) Uani 1 1 d .
H1 H 0.1724 0.2626 0.8652 0.026 Uiso 1 1 calc R
O2 O 0.0494(4) 0.2507(2) 0.7318(2) 0.0269(12) Uani 1 1 d .
H2 H 0.0491 0.2709 0.6975 0.032 Uiso 1 1 calc R
O3 O 0.0817(4) 0.1464(2) 0.7828(2) 0.0251(11) Uani 1 1 d .
H3 H 0.1008 0.1066 0.7786 0.030 Uiso 1 1 calc R
O4 O -0.0664(4) 0.2174(2) 0.8067(2) 0.0228(11) Uani 1 1 d .
H4 H -0.1315 0.2195 0.8169 0.027 Uiso 1 1 calc R
O5 O 0.1626(4) 0.3616(2) 0.8420(2) 0.0292(12) Uani 1 1 d .
O6 O 0.2219(5) 0.2985(3) 0.9316(3) 0.0341(13) Uani 1 1 d .
O7 O 0.3088(4) 0.2859(2) 0.8050(2) 0.0238(11) Uani 1 1 d .
O8 O 0.3795(4) 0.2009(2) 0.7512(2) 0.0298(12) Uani 1 1 d .
O9 O 0.2190(4) 0.2997(2) 0.7056(2) 0.0258(11) Uani 1 1 d .
O10 O 0.0673(5) 0.2826(3) 0.6243(3) 0.0403(15) Uani 1 1 d .
O11 O 0.0713(4) 0.3770(2) 0.7424(2) 0.0299(13) Uani 1 1 d .
O12 O -0.0646(4) 0.4093(3) 0.8013(2) 0.0315(13) Uani 1 1 d .
O13 O -0.0285(5) 0.3152(3) 0.8857(3) 0.0358(14) Uani 1 1 d .
O14 O 0.0127(5) 0.2353(3) 0.9310(2) 0.0328(13) Uani 1 1 d .
O15 O 0.2034(4) 0.1495(3) 0.9020(3) 0.0403(16) Uani 1 1 d .
O16 O 0.2918(4) 0.1578(3) 0.8342(3) 0.0346(14) Uani 1 1 d .
O17 O 0.1866(4) 0.1655(3) 0.6834(3) 0.0328(13) Uani 1 1 d .
O18 O 0.0264(5) 0.1527(3) 0.6568(2) 0.0351(14) Uani 1 1 d .
O19 O -0.1448(5) 0.2491(3) 0.6762(3) 0.0401(15) Uani 1 1 d .
O20 O -0.1377(4) 0.3172(3) 0.7383(3) 0.0379(15) Uani 1 1 d .
O21 O -0.1193(4) 0.1316(3) 0.8795(3) 0.0349(14) Uani 1 1 d .
H21A H -0.1169 0.1099 0.9096 0.052 Uiso 1 1 d R
H21B H -0.1451 0.1102 0.8508 0.052 Uiso 1 1 d R
O22 O 0.0578(5) 0.0613(3) 0.8674(3) 0.0444(17) Uani 1 1 d .
O23 O 0.0514(5) 0.0967(3) 0.9462(3) 0.0415(16) Uani 1 1 d .
O24 O 0.0608(8) 0.0050(4) 0.9361(4) 0.071(3) Uani 1 1 d .
O25 O -0.1153(5) 0.0932(3) 0.7766(3) 0.0391(15) Uani 1 1 d .
O26 O -0.0291(7) 0.0580(3) 0.7207(4) 0.063(2) Uani 1 1 d .
O27 O -0.1159(7) 0.0014(3) 0.7616(5) 0.077(3) Uani 1 1 d .
O28 O -0.2433(5) 0.1739(3) 0.7337(3) 0.0485(18) Uani 1 1 d .
O29 O -0.2023(6) 0.1254(4) 0.6676(3) 0.057(2) Uani 1 1 d .
O30 O -0.3488(7) 0.1198(6) 0.6850(5) 0.103(4) Uani 1 1 d .
N1 N 0.4000(5) 0.4046(3) 0.8356(3) 0.0279(14) Uani 1 1 d .
N2 N 0.2241(5) 0.4784(3) 0.8063(3) 0.0314(15) Uani 1 1 d .
N3 N 0.2176(5) 0.4491(3) 0.6897(3) 0.0273(14) Uani 1 1 d .
N4 N 0.3970(5) 0.3773(3) 0.7161(3) 0.0282(15) Uani 1 1 d .
N5 N 0.0577(5) 0.0527(3) 0.9172(3) 0.0355(17) Uani 1 1 d .
N6 N -0.0857(6) 0.0496(4) 0.7542(4) 0.044(2) Uani 1 1 d .
N7 N -0.2673(6) 0.1400(4) 0.6946(4) 0.053(2) Uani 1 1 d .
C0AA C 0.3667(6) 0.1245(4) 0.9209(4) 0.035(2) Uani 1 1 d .
C1AA C 0.5394(7) 0.1180(5) 0.9491(5) 0.050(3) Uani 1 1 d .
H1AA H 0.6025 0.1261 0.9435 0.060 Uiso 1 1 calc R
C2AA C 0.1309(7) 0.1361(4) 0.5927(4) 0.037(2) Uani 1 1 d .
C5 C 0.4614(7) 0.1363(4) 0.9117(4) 0.040(2) Uani 1 1 d .
H5 H 0.4719 0.1561 0.8809 0.048 Uiso 1 1 calc R
C7 C 0.5242(9) 0.0883(6) 0.9941(5) 0.061(3) Uani 1 1 d .
H7 H 0.5777 0.0755 1.0180 0.073 Uiso 1 1 calc R
C11 C 0.0594(9) 0.1050(5) 0.5593(4) 0.051(3) Uani 1 1 d .
H11 H 0.0013 0.0957 0.5712 0.062 Uiso 1 1 calc R
C12 C -0.3413(8) 0.4149(5) 0.6360(5) 0.050(3) Uani 1 1 d .
H12 H -0.3622 0.4501 0.6471 0.060 Uiso 1 1 calc R
C14 C 0.1823(6) 0.3878(3) 0.8908(3) 0.0262(16) Uani 1 1 d .
C15 C 0.2175(9) 0.1498(5) 0.5758(4) 0.050(3) Uani 1 1 d .
H15 H 0.2665 0.1681 0.5991 0.060 Uiso 1 1 calc R
C16 C 0.2341(6) 0.2998(4) 0.6527(3) 0.0290(17) Uani 1 1 d .
C17 C -0.2812(8) 0.3102(5) 0.6050(5) 0.052(3) Uani 1 1 d .
H17 H -0.2623 0.2741 0.5952 0.062 Uiso 1 1 calc R
C18 C 0.0107(9) 0.2928(5) 1.0300(4) 0.052(3) Uani 1 1 d .
H18 H 0.0200 0.2536 1.0317 0.062 Uiso 1 1 calc R
C19 C -0.3450(10) 0.3412(6) 0.5686(5) 0.062(3) Uani 1 1 d .
H19 H -0.3669 0.3271 0.5341 0.075 Uiso 1 1 calc R
C22 C 0.2863(10) 0.2961(7) 0.4861(4) 0.065(4) Uani 1 1 d .
H22A H 0.2253 0.2989 0.4624 0.098 Uiso 1 1 calc R
H22B H 0.3165 0.2603 0.4803 0.098 Uiso 1 1 calc R
H22C H 0.3281 0.3268 0.4786 0.098 Uiso 1 1 calc R
C23 C 0.1131(6) 0.1526(3) 0.6494(3) 0.0284(17) Uani 1 1 d .
C24 C 0.3430(7) 0.3113(4) 0.5864(4) 0.041(2) Uani 1 1 d .
H24 H 0.4050 0.3192 0.5788 0.049 Uiso 1 1 calc R
C25 C 0.1510(6) 0.4816(3) 0.8446(4) 0.0320(18) Uani 1 1 d .
H25A H 0.1443 0.5212 0.8548 0.038 Uiso 1 1 calc R
H25B H 0.0884 0.4692 0.8256 0.038 Uiso 1 1 calc R
C26 C -0.1110(6) 0.4886(4) 0.7388(4) 0.0333(19) Uani 1 1 d .
H26 H -0.1584 0.5001 0.7591 0.040 Uiso 1 1 calc R
C27 C 0.2325(7) 0.3829(4) 0.9881(4) 0.042(2) Uani 1 1 d .
H27 H 0.2529 0.3615 1.0192 0.050 Uiso 1 1 calc R
C28 C 0.2799(6) 0.1453(3) 0.8819(4) 0.0318(18) Uani 1 1 d .
C29 C 0.4822(6) 0.4195(4) 0.8050(4) 0.0341(19) Uani 1 1 d .
H29A H 0.4737 0.4586 0.7925 0.041 Uiso 1 1 calc R
H29B H 0.5429 0.4175 0.8299 0.041 Uiso 1 1 calc R
C30 C -0.2446(6) 0.3308(4) 0.6555(3) 0.0310(18) Uani 1 1 d .
C31 C 0.3808(7) 0.4573(4) 0.8668(4) 0.036(2) Uani 1 1 d .
H31A H 0.3480 0.4464 0.8968 0.043 Uiso 1 1 calc R
H31B H 0.4425 0.4745 0.8818 0.043 Uiso 1 1 calc R
C32 C 0.3255(6) 0.3110(4) 0.6396(4) 0.0309(18) Uani 1 1 d .
C33 C 0.2127(6) 0.3558(4) 0.9385(4) 0.0314(18) Uani 1 1 d .
C34 C -0.0099(8) 0.2720(6) 0.5811(5) 0.056(3) Uani 1 1 d .
H34A H -0.0701 0.2692 0.5953 0.084 Uiso 1 1 calc R
H34B H 0.0021 0.2369 0.5635 0.084 Uiso 1 1 calc R
H34C H -0.0138 0.3027 0.5555 0.084 Uiso 1 1 calc R
C35 C -0.1706(6) 0.2963(4) 0.6922(3) 0.0296(17) Uani 1 1 d .
C36 C 0.4081(7) 0.3248(4) 0.6837(4) 0.035(2) Uani 1 1 d .
H36A H 0.4176 0.2926 0.7084 0.042 Uiso 1 1 calc R
H36B H 0.4668 0.3287 0.6675 0.042 Uiso 1 1 calc R
C37 C 0.1869(6) 0.5183(3) 0.7607(4) 0.0305(18) Uani 1 1 d .
H37A H 0.1168 0.5142 0.7525 0.037 Uiso 1 1 calc R
H37B H 0.2007 0.5571 0.7729 0.037 Uiso 1 1 calc R
C38 C 0.1757(8) 0.2908(4) 0.5574(4) 0.042(2) Uani 1 1 d .
H38 H 0.1245 0.2844 0.5294 0.050 Uiso 1 1 calc R
C39 C 0.4450(6) 0.2288(3) 0.7894(3) 0.0246(15) Uani 1 1 d .
C40 C 0.1947(7) 0.4736(4) 0.9462(4) 0.037(2) Uani 1 1 d .
H40 H 0.1892 0.5131 0.9485 0.045 Uiso 1 1 calc R
C41 C 0.2384(12) 0.4696(6) 1.0479(5) 0.071(4) Uani 1 1 d .
H41A H 0.3038 0.4622 1.0651 0.106 Uiso 1 1 calc R
H41B H 0.1935 0.4537 1.0694 0.106 Uiso 1 1 calc R
H41C H 0.2282 0.5100 1.0445 0.106 Uiso 1 1 calc R
C42 C 0.2691(7) 0.3000(4) 0.5450(4) 0.038(2) Uani 1 1 d .
C43 C 0.5433(6) 0.2191(4) 0.7970(4) 0.038(2) Uani 1 1 d .
H43 H 0.5689 0.1911 0.7769 0.045 Uiso 1 1 calc R
C44 C 0.4903(6) 0.3820(4) 0.7574(4) 0.0333(19) Uani 1 1 d .
H44A H 0.5092 0.3441 0.7705 0.040 Uiso 1 1 calc R
H44B H 0.5418 0.3966 0.7391 0.040 Uiso 1 1 calc R
C45 C 0.3551(8) 0.0969(5) 0.9683(5) 0.051(3) Uani 1 1 d .
H45 H 0.2924 0.0914 0.9759 0.061 Uiso 1 1 calc R
C46 C 0.4184(7) 0.1608(5) 0.7174(5) 0.046(2) Uani 1 1 d .
H46A H 0.3706 0.1524 0.6864 0.069 Uiso 1 1 calc R
H46B H 0.4355 0.1264 0.7374 0.069 Uiso 1 1 calc R
H46C H 0.4753 0.1766 0.7056 0.069 Uiso 1 1 calc R
C47 C 0.1579(6) 0.2910(4) 0.6102(4) 0.0330(19) Uani 1 1 d .
C48 C -0.2757(8) 0.3830(5) 0.6708(4) 0.047(3) Uani 1 1 d .
H48 H -0.2521 0.3971 0.7051 0.056 Uiso 1 1 calc R
C49 C -0.0565(7) 0.4416(4) 0.7540(4) 0.035(2) Uani 1 1 d .
C50 C -0.0083(7) 0.2874(4) 0.9292(4) 0.0345(19) Uani 1 1 d .
C51 C 0.7152(7) 0.2422(5) 0.8430(4) 0.046(2) Uani 1 1 d .
H51A H 0.7385 0.2464 0.8090 0.068 Uiso 1 1 calc R
H51B H 0.7302 0.2045 0.8570 0.068 Uiso 1 1 calc R
H51C H 0.7460 0.2699 0.8683 0.068 Uiso 1 1 calc R
C52 C 0.3202(7) 0.5005(4) 0.8329(4) 0.038(2) Uani 1 1 d .
H52A H 0.3093 0.5327 0.8556 0.045 Uiso 1 1 calc R
H52B H 0.3561 0.5142 0.8051 0.045 Uiso 1 1 calc R
C53 C -0.0061(6) 0.3195(4) 0.9806(4) 0.0317(18) Uani 1 1 d .
C54 C -0.0233(7) 0.5019(4) 0.6643(4) 0.0345(19) Uani 1 1 d .
H54 H -0.0137 0.5215 0.6332 0.041 Uiso 1 1 calc R
C55 C -0.0970(6) 0.5197(4) 0.6938(4) 0.0325(18) Uani 1 1 d .
C56 C 0.1746(6) 0.4471(4) 0.8950(4) 0.0334(19) Uani 1 1 d .
C57 C -0.3761(9) 0.3944(6) 0.5844(5) 0.061(3) Uani 1 1 d .
H57 H -0.4198 0.4159 0.5607 0.073 Uiso 1 1 calc R
C58 C -0.1407(9) 0.4235(5) 0.8312(5) 0.061(3) Uani 1 1 d .
H58A H -0.1420 0.3963 0.8598 0.091 Uiso 1 1 calc R
H58B H -0.2019 0.4229 0.8075 0.091 Uiso 1 1 calc R
H58C H -0.1295 0.4610 0.8464 0.091 Uiso 1 1 calc R
C59 C 0.2309(14) 0.1360(7) 0.5231(6) 0.082(5) Uani 1 1 d .
H59 H 0.2871 0.1478 0.5104 0.098 Uiso 1 1 calc R
C60 C 0.4332(10) 0.0767(7) 1.0051(5) 0.071(4) Uani 1 1 d .
H60 H 0.4237 0.0563 1.0358 0.085 Uiso 1 1 calc R
C61 C -0.1628(9) 0.5692(5) 0.6741(5) 0.053(3) Uani 1 1 d .
H61A H -0.2256 0.5550 0.6585 0.079 Uiso 1 1 calc R
H61B H -0.1350 0.5903 0.6474 0.079 Uiso 1 1 calc R
H61C H -0.1696 0.5937 0.7041 0.079 Uiso 1 1 calc R
C62 C -0.0159(8) 0.3787(4) 0.9791(4) 0.043(2) Uani 1 1 d .
H62 H -0.0238 0.3975 0.9459 0.052 Uiso 1 1 calc R
C63 C 0.0761(15) 0.0887(7) 0.5094(5) 0.087(6) Uani 1 1 d .
H63 H 0.0306 0.0664 0.4876 0.105 Uiso 1 1 calc R
C64 C 0.2657(11) 0.2674(5) 0.9778(5) 0.066(4) Uani 1 1 d .
H64A H 0.2716 0.2280 0.9683 0.100 Uiso 1 1 calc R
H64B H 0.2259 0.2704 1.0059 0.100 Uiso 1 1 calc R
H64C H 0.3290 0.2827 0.9906 0.100 Uiso 1 1 calc R
C65 C 0.4041(5) 0.2728(3) 0.8165(3) 0.0253(16) Uani 1 1 d .
C66 C 0.0139(15) 0.3243(7) 1.0777(5) 0.085(5) Uani 1 1 d .
H66 H 0.0245 0.3058 1.1110 0.102 Uiso 1 1 calc R
C67 C 0.0020(12) 0.3806(8) 1.0757(6) 0.082(5) Uani 1 1 d .
H67 H 0.0042 0.4010 1.1078 0.098 Uiso 1 1 calc R
C68 C 0.1634(15) 0.1058(7) 0.4903(5) 0.087(6) Uani 1 1 d .
H68 H 0.1737 0.0961 0.4555 0.104 Uiso 1 1 calc R
C72 C -0.0140(9) 0.4096(5) 1.0259(5) 0.056(3) Uani 1 1 d .
H72 H -0.0230 0.4489 1.0247 0.068 Uiso 1 1 calc R
C73 C 0.2222(9) 0.4426(4) 0.9925(4) 0.045(2) Uani 1 1 d .
C79 C 0.1206(6) 0.4395(4) 0.6536(4) 0.035(2) Uani 1 1 d .
H79A H 0.1155 0.3998 0.6427 0.042 Uiso 1 1 calc R
H79B H 0.1181 0.4625 0.6211 0.042 Uiso 1 1 calc R
C80 C 0.4285(6) 0.3585(4) 0.8777(4) 0.0301(17) Uani 1 1 d .
H80A H 0.4782 0.3732 0.9058 0.036 Uiso 1 1 calc R
H80B H 0.3723 0.3485 0.8945 0.036 Uiso 1 1 calc R
C85 C 0.2906(6) 0.4407(4) 0.6515(4) 0.0342(19) Uani 1 1 d .
H85A H 0.2924 0.4747 0.6296 0.041 Uiso 1 1 calc R
H85B H 0.2699 0.4091 0.6273 0.041 Uiso 1 1 calc R
C109 C 0.2290(7) 0.5091(4) 0.7097(4) 0.0351(19) Uani 1 1 d .
H10A H 0.2976 0.5187 0.7163 0.042 Uiso 1 1 calc R
H10B H 0.1972 0.5346 0.6819 0.042 Uiso 1 1 calc R
C118 C 0.4662(6) 0.3056(4) 0.8536(3) 0.0270(16) Uani 1 1 d .
C125 C 0.3918(6) 0.4286(4) 0.6812(4) 0.035(2) Uani 1 1 d .
H12A H 0.4356 0.4237 0.6549 0.042 Uiso 1 1 calc R
H12B H 0.4140 0.4614 0.7035 0.042 Uiso 1 1 calc R
C130 C 0.6048(6) 0.2511(4) 0.8347(4) 0.035(2) Uani 1 1 d .
C131 C 0.0353(6) 0.4547(4) 0.6818(3) 0.0285(17) Uani 1 1 d .
C140 C 0.5651(6) 0.2935(4) 0.8626(4) 0.036(2) Uani 1 1 d .
H140 H 0.6058 0.3146 0.8882 0.044 Uiso 1 1 calc R
C143 C 0.0168(5) 0.4225(3) 0.7248(3) 0.0246(16) Uani 1 1 d .
O31 O -0.1472(7) 0.0543(5) 0.9599(4) 0.083(3) Uani 1 1 d .
H31 H -0.0999 0.0377 0.9766 0.100 Uiso 1 1 calc R
C9 C -0.2308(11) 0.0308(9) 0.9727(8) 0.111(8) Uani 1 1 d .
H9A H -0.2171 -0.0088 0.9867 0.166 Uiso 1 1 calc R
H9B H -0.2812 0.0294 0.9395 0.166 Uiso 1 1 calc R
H9C H -0.2551 0.0545 1.0010 0.166 Uiso 1 1 calc R

loop_
_atom_site_aniso_label
_atom_site_aniso_U_11
_atom_site_aniso_U_22
_atom_site_aniso_U_33
_atom_site_aniso_U_23
_atom_site_aniso_U_13
_atom_site_aniso_U_12
Dy1 0.02266(18) 0.01935(18) 0.0290(2) 0.00054(13) 0.00785(14) 0.00047(12)
Dy2 0.01928(17) 0.02122(18) 0.0258(2) 0.00000(13) 0.00667(13) -0.00002(12)
Dy3 0.02175(18) 0.02256(19) 0.0237(2) 0.00125(13) 0.00639(13) 0.00225(12)
Dy4 0.02191(18) 0.02405(19) 0.0259(2) 0.00331(14) 0.00728(14) 0.00065(13)
Dy5 0.02201(18) 0.0277(2) 0.0264(2) -0.00133(14) 0.00373(14) -0.00096(13)
O1 0.021(2) 0.022(3) 0.021(3) -0.001(2) 0.004(2) -0.0027(19)
O2 0.025(3) 0.023(3) 0.035(3) -0.001(2) 0.013(2) -0.002(2)
O3 0.020(3) 0.020(3) 0.036(3) -0.005(2) 0.005(2) 0.002(2)
O4 0.018(2) 0.024(3) 0.028(3) 0.003(2) 0.008(2) -0.0010(19)
O5 0.026(3) 0.030(3) 0.033(3) -0.001(2) 0.008(2) -0.005(2)
O6 0.041(3) 0.027(3) 0.032(3) 0.000(2) -0.002(3) 0.000(3)
O7 0.021(3) 0.027(3) 0.023(3) -0.001(2) 0.000(2) 0.003(2)
O8 0.029(3) 0.028(3) 0.034(3) -0.004(2) 0.009(2) 0.005(2)
O9 0.032(3) 0.022(3) 0.025(3) -0.007(2) 0.011(2) -0.007(2)
O10 0.037(3) 0.053(4) 0.033(3) 0.001(3) 0.010(3) -0.012(3)
O11 0.031(3) 0.024(3) 0.037(3) 0.017(2) 0.012(2) 0.008(2)
O12 0.029(3) 0.030(3) 0.038(3) 0.003(3) 0.012(2) 0.006(2)
O13 0.042(4) 0.037(3) 0.030(3) -0.003(3) 0.011(3) 0.005(3)
O14 0.041(3) 0.031(3) 0.028(3) -0.011(2) 0.011(3) -0.008(3)
O15 0.025(3) 0.050(4) 0.045(4) 0.015(3) 0.003(3) 0.017(3)
O16 0.021(3) 0.035(3) 0.048(4) 0.004(3) 0.008(3) 0.002(2)
O17 0.035(3) 0.029(3) 0.034(3) -0.004(3) 0.008(3) 0.006(2)
O18 0.036(3) 0.041(4) 0.030(3) -0.004(3) 0.007(3) 0.000(3)
O19 0.042(4) 0.039(4) 0.036(4) 0.003(3) -0.006(3) 0.010(3)
O20 0.027(3) 0.049(4) 0.036(4) 0.000(3) -0.001(3) 0.006(3)
O21 0.028(3) 0.038(3) 0.039(4) 0.008(3) 0.007(3) 0.000(2)
O22 0.054(4) 0.030(3) 0.054(4) 0.008(3) 0.020(3) 0.013(3)
O23 0.039(4) 0.056(4) 0.029(3) 0.011(3) 0.005(3) -0.003(3)
O24 0.110(8) 0.042(5) 0.062(6) 0.030(4) 0.022(5) 0.001(5)
O25 0.041(4) 0.028(3) 0.050(4) 0.004(3) 0.012(3) 0.006(3)
O26 0.079(6) 0.035(4) 0.087(6) -0.011(4) 0.054(5) -0.007(4)
O27 0.076(6) 0.025(4) 0.139(9) -0.003(5) 0.050(6) -0.006(4)
O28 0.035(4) 0.058(5) 0.052(5) 0.006(4) 0.004(3) 0.007(3)
O29 0.058(5) 0.062(5) 0.046(5) -0.008(4) 0.000(4) -0.009(4)
O30 0.050(6) 0.159(12) 0.092(8) 0.008(8) -0.017(5) -0.051(7)
N1 0.023(3) 0.029(4) 0.031(4) -0.008(3) 0.002(3) -0.006(3)
N2 0.036(4) 0.024(3) 0.035(4) 0.002(3) 0.009(3) 0.002(3)
N3 0.027(3) 0.018(3) 0.041(4) 0.005(3) 0.018(3) 0.009(2)
N4 0.023(3) 0.025(3) 0.039(4) 0.007(3) 0.013(3) 0.006(2)
N5 0.028(4) 0.038(4) 0.039(4) 0.010(3) 0.001(3) 0.001(3)
N6 0.046(5) 0.033(4) 0.055(5) 0.002(4) 0.010(4) -0.006(3)
N7 0.033(5) 0.059(6) 0.064(6) 0.015(5) -0.007(4) -0.013(4)
C0AA 0.022(4) 0.025(4) 0.057(6) -0.003(4) 0.005(4) 0.003(3)
C1AA 0.024(4) 0.068(7) 0.055(7) -0.004(5) -0.003(4) 0.007(4)
C2AA 0.047(5) 0.035(5) 0.029(5) -0.001(4) 0.006(4) 0.017(4)
C5 0.036(5) 0.042(5) 0.040(5) 0.006(4) 0.000(4) 0.004(4)
C7 0.048(6) 0.084(9) 0.042(6) 0.008(6) -0.018(5) 0.027(6)
C11 0.071(7) 0.041(6) 0.036(6) -0.002(4) -0.013(5) 0.008(5)
C12 0.048(6) 0.044(6) 0.053(6) 0.000(5) -0.005(5) 0.019(5)
C14 0.027(4) 0.026(4) 0.026(4) 0.001(3) 0.005(3) 0.002(3)
C15 0.061(7) 0.057(7) 0.040(6) 0.009(5) 0.029(5) 0.021(5)
C16 0.036(4) 0.026(4) 0.027(4) 0.001(3) 0.011(3) 0.000(3)
C17 0.047(6) 0.042(6) 0.064(7) -0.008(5) -0.001(5) 0.015(5)
C18 0.071(8) 0.052(7) 0.037(6) 0.009(5) 0.018(5) 0.009(5)
C19 0.072(8) 0.067(8) 0.035(6) -0.002(5) -0.030(5) 0.005(6)
C22 0.065(8) 0.110(11) 0.022(5) 0.008(6) 0.009(5) 0.027(7)
C23 0.040(5) 0.021(4) 0.025(4) 0.004(3) 0.010(3) 0.001(3)
C24 0.043(5) 0.041(5) 0.045(6) 0.009(4) 0.026(4) 0.002(4)
C25 0.036(4) 0.018(4) 0.045(5) -0.005(3) 0.015(4) 0.003(3)
C26 0.034(4) 0.029(4) 0.040(5) 0.003(4) 0.015(4) 0.008(3)
C27 0.044(5) 0.035(5) 0.048(6) -0.003(4) 0.015(4) -0.013(4)
C28 0.030(4) 0.018(4) 0.048(5) 0.008(4) 0.007(4) -0.001(3)
C29 0.027(4) 0.034(5) 0.041(5) 0.005(4) 0.002(3) -0.006(3)
C30 0.027(4) 0.035(5) 0.027(4) 0.007(3) -0.009(3) 0.002(3)
C31 0.033(4) 0.032(5) 0.043(5) -0.014(4) 0.004(4) -0.009(3)
C32 0.036(4) 0.032(4) 0.028(4) -0.007(3) 0.014(3) 0.007(3)
C33 0.028(4) 0.029(4) 0.038(5) -0.002(4) 0.009(3) 0.003(3)
C34 0.035(5) 0.075(8) 0.059(7) -0.002(6) 0.009(5) -0.002(5)
C35 0.022(4) 0.038(5) 0.028(4) 0.006(3) 0.001(3) 0.002(3)
C36 0.035(5) 0.031(4) 0.045(5) 0.018(4) 0.023(4) 0.007(3)
C37 0.035(4) 0.016(4) 0.040(5) 0.007(3) 0.002(3) -0.003(3)
C38 0.048(6) 0.047(6) 0.032(5) 0.006(4) 0.011(4) 0.010(4)
C39 0.025(4) 0.026(4) 0.024(4) 0.000(3) 0.005(3) 0.002(3)
C40 0.046(5) 0.027(4) 0.041(5) -0.017(4) 0.011(4) -0.008(4)
C41 0.116(12) 0.059(8) 0.035(6) -0.012(5) 0.004(6) -0.024(8)
C42 0.047(5) 0.043(5) 0.027(5) 0.002(4) 0.014(4) 0.012(4)
C43 0.025(4) 0.037(5) 0.052(6) 0.000(4) 0.010(4) 0.006(3)
C44 0.023(4) 0.033(4) 0.047(5) 0.006(4) 0.014(4) -0.001(3)
C45 0.045(6) 0.052(7) 0.056(7) 0.023(5) 0.004(5) 0.000(5)
C46 0.040(5) 0.049(6) 0.052(6) -0.021(5) 0.014(5) 0.005(4)
C47 0.028(4) 0.038(5) 0.034(5) 0.002(4) 0.007(3) 0.001(3)
C48 0.053(6) 0.047(6) 0.035(5) -0.008(4) -0.011(4) 0.011(5)
C49 0.035(4) 0.025(4) 0.049(6) -0.001(4) 0.019(4) 0.002(3)
C50 0.039(5) 0.033(5) 0.035(5) 0.006(4) 0.018(4) 0.007(4)
C51 0.029(5) 0.067(7) 0.038(5) 0.005(5) -0.003(4) 0.008(4)
C52 0.035(5) 0.024(4) 0.052(6) -0.016(4) 0.002(4) -0.004(3)
C53 0.023(4) 0.038(5) 0.035(5) 0.005(4) 0.009(3) -0.002(3)
C54 0.038(5) 0.033(5) 0.033(5) 0.012(4) 0.008(4) 0.009(4)
C55 0.029(4) 0.026(4) 0.041(5) 0.009(4) 0.002(3) 0.011(3)
C56 0.035(4) 0.029(4) 0.038(5) -0.012(4) 0.011(4) -0.004(3)
C57 0.059(7) 0.062(8) 0.056(7) 0.014(6) -0.010(6) 0.016(6)
C58 0.065(8) 0.064(8) 0.062(7) 0.008(6) 0.038(6) 0.031(6)
C59 0.119(13) 0.084(11) 0.053(8) 0.009(8) 0.050(9) 0.045(10)
C60 0.058(8) 0.099(11) 0.051(7) 0.035(7) -0.009(6) 0.001(7)
C61 0.061(7) 0.037(6) 0.064(7) 0.020(5) 0.023(6) 0.030(5)
C62 0.048(6) 0.042(6) 0.040(5) -0.003(4) 0.012(4) 0.006(4)
C63 0.138(15) 0.073(10) 0.039(7) -0.027(7) -0.024(8) 0.034(10)
C64 0.114(11) 0.035(6) 0.042(6) 0.000(5) -0.017(6) 0.006(6)
C65 0.021(4) 0.023(4) 0.032(4) 0.006(3) 0.006(3) 0.004(3)
C66 0.159(17) 0.069(10) 0.032(7) -0.012(6) 0.029(8) -0.004(10)
C67 0.085(11) 0.102(13) 0.063(9) -0.024(9) 0.022(8) 0.018(9)
C68 0.152(16) 0.087(11) 0.020(6) -0.007(6) 0.008(8) 0.071(11)
C72 0.054(7) 0.044(6) 0.071(8) -0.031(6) 0.011(6) -0.008(5)
C73 0.071(7) 0.036(5) 0.030(5) -0.002(4) 0.011(5) -0.006(5)
C79 0.032(4) 0.036(5) 0.040(5) 0.013(4) 0.011(4) 0.011(4)
C80 0.023(4) 0.027(4) 0.040(5) 0.000(3) 0.007(3) 0.003(3)
C85 0.033(4) 0.028(4) 0.046(5) 0.007(4) 0.023(4) -0.001(3)
C109 0.044(5) 0.020(4) 0.043(5) 0.004(4) 0.013(4) 0.001(3)
C118 0.027(4) 0.028(4) 0.026(4) 0.002(3) 0.004(3) 0.000(3)
C125 0.030(4) 0.040(5) 0.038(5) 0.016(4) 0.012(4) -0.001(4)
C130 0.012(3) 0.045(5) 0.050(5) 0.015(4) 0.009(3) 0.004(3)
C131 0.030(4) 0.024(4) 0.030(4) 0.005(3) 0.002(3) -0.001(3)
C140 0.026(4) 0.035(5) 0.046(6) 0.000(4) -0.002(4) -0.004(3)
C143 0.016(3) 0.030(4) 0.026(4) 0.002(3) -0.002(3) 0.007(3)
O31 0.050(5) 0.110(8) 0.090(7) 0.061(6) 0.010(5) -0.008(5)
C9 0.065(9) 0.154(18) 0.117(14) 0.095(14) 0.025(9) 0.017(10)

loop_
_atom_type_symbol
_atom_type_description
_atom_type_scat_dispersion_real
_atom_type_scat_dispersion_imag
_atom_type_scat_source
C C 0.0033 0.0016 'International Tables Vol C Tables 4.2.6.8 and 6.1.1.4'
H H 0.0000 0.0000 'International Tables Vol C Tables 4.2.6.8 and 6.1.1.4'
Dy Dy -0.1892 4.4098 'International Tables Vol C Tables 4.2.6.8 and 6.1.1.4'
N N 0.0061 0.0033 'International Tables Vol C Tables 4.2.6.8 and 6.1.1.4'
O O 0.0106 0.0060 'International Tables Vol C Tables 4.2.6.8 and 6.1.1.4'

loop_
_geom_angle_atom_site_label_1
_geom_angle_atom_site_label_2
_geom_angle_atom_site_label_3
_geom_angle
O9 Dy1 O5 114.2(2)
O9 Dy1 O7 68.0(2)
O5 Dy1 O7 78.0(2)
O9 Dy1 O11 79.0(2)
O5 Dy1 O11 68.3(2)
O7 Dy1 O11 116.52(18)
O9 Dy1 N3 90.7(2)
O5 Dy1 N3 130.4(2)
O7 Dy1 N3 150.86(19)
O11 Dy1 N3 76.09(19)
O9 Dy1 N1 130.9(2)
O5 Dy1 N1 88.7(2)
O7 Dy1 N1 76.2(2)
O11 Dy1 N1 149.0(2)
N3 Dy1 N1 107.0(2)
O9 Dy1 N4 75.0(2)
O5 Dy1 N4 155.9(2)
O7 Dy1 N4 85.95(19)
O11 Dy1 N4 135.6(2)
N3 Dy1 N4 68.9(2)
N1 Dy1 N4 69.9(2)
O9 Dy1 N2 156.4(2)
O5 Dy1 N2 74.8(2)
O7 Dy1 N2 135.4(2)
O11 Dy1 N2 85.0(2)
N3 Dy1 N2 68.5(2)
N1 Dy1 N2 68.6(2)
N4 Dy1 N2 105.8(2)
O17 Dy2 O1 146.1(2)
O17 Dy2 O2 84.6(2)
O1 Dy2 O2 69.70(19)
O17 Dy2 O7 134.2(2)
O1 Dy2 O7 77.51(18)
O2 Dy2 O7 111.65(18)
O17 Dy2 O16 109.7(2)
O1 Dy2 O16 82.3(2)
O2 Dy2 O16 144.1(2)
O7 Dy2 O16 82.4(2)
O17 Dy2 O3 81.9(2)
O1 Dy2 O3 69.33(18)
O2 Dy2 O3 71.13(19)
O7 Dy2 O3 143.39(19)
O16 Dy2 O3 78.3(2)
O17 Dy2 O9 83.12(19)
O1 Dy2 O9 107.08(18)
O2 Dy2 O9 70.04(19)
O7 Dy2 O9 65.03(18)
O16 Dy2 O9 142.3(2)
O3 Dy2 O9 139.39(18)
O17 Dy2 O8 77.8(2)
O1 Dy2 O8 134.99(19)
O2 Dy2 O8 147.75(19)
O7 Dy2 O8 66.01(19)
O16 Dy2 O8 68.1(2)
O3 Dy2 O8 131.32(18)
O9 Dy2 O8 81.10(19)
O13 Dy3 O2 145.0(2)
O13 Dy3 O1 84.0(2)
O2 Dy3 O1 69.67(19)
O13 Dy3 O20 108.3(2)
O2 Dy3 O20 81.9(2)
O1 Dy3 O20 141.9(2)
O13 Dy3 O11 133.7(2)
O2 Dy3 O11 79.1(2)
O1 Dy3 O11 111.42(18)
O20 Dy3 O11 86.4(2)
O13 Dy3 O4 79.0(2)
O2 Dy3 O4 70.71(18)
O1 Dy3 O4 70.08(17)
O20 Dy3 O4 77.0(2)
O11 Dy3 O4 147.1(2)
O13 Dy3 O12 77.9(2)
O2 Dy3 O12 135.6(2)
O1 Dy3 O12 148.22(19)
O20 Dy3 O12 69.4(2)
O11 Dy3 O12 66.42(19)
O4 Dy3 O12 130.09(18)
O13 Dy3 O5 82.8(2)
O2 Dy3 O5 107.38(19)
O1 Dy3 O5 68.97(18)
O20 Dy3 O5 146.5(2)
O11 Dy3 O5 64.8(2)
O4 Dy3 O5 136.49(18)
O12 Dy3 O5 82.9(2)
O15 Dy4 O14 98.7(2)
O15 Dy4 O4 146.7(2)
O14 Dy4 O4 85.5(2)
O15 Dy4 O3 87.4(2)
O14 Dy4 O3 148.0(2)
O4 Dy4 O3 73.20(19)
O15 Dy4 O1 76.7(2)
O14 Dy4 O1 80.91(19)
O4 Dy4 O1 71.37(18)
O3 Dy4 O1 69.91(18)
O15 Dy4 O21 139.5(2)
O14 Dy4 O21 83.6(2)
O4 Dy4 O21 73.75(19)
O3 Dy4 O21 111.9(2)
O1 Dy4 O21 142.67(19)
O15 Dy4 O22 75.8(3)
O14 Dy4 O22 136.2(2)
O4 Dy4 O22 122.9(2)
O3 Dy4 O22 75.8(2)
O1 Dy4 O22 136.5(2)
O21 Dy4 O22 75.1(2)
O15 Dy4 O23 71.5(2)
O14 Dy4 O23 85.8(2)
O4 Dy4 O23 141.8(2)
O3 Dy4 O23 125.6(2)
O1 Dy4 O23 143.1(2)
O21 Dy4 O23 68.3(2)
O22 Dy4 O23 50.8(2)
O18 Dy5 O19 94.5(2)
O18 Dy5 O4 145.5(2)
O19 Dy5 O4 92.4(2)
O18 Dy5 O2 78.2(2)
O19 Dy5 O2 74.3(2)
O4 Dy5 O2 71.32(18)
O18 Dy5 O3 83.4(2)
O19 Dy5 O3 143.8(2)
O4 Dy5 O3 71.49(18)
O2 Dy5 O3 69.94(19)
O18 Dy5 O29 88.3(3)
O19 Dy5 O29 78.2(3)
O4 Dy5 O29 126.2(2)
O2 Dy5 O29 148.0(2)
O3 Dy5 O29 137.5(2)
O18 Dy5 O25 117.9(2)
O19 Dy5 O25 134.5(2)
O4 Dy5 O25 78.7(2)
O2 Dy5 O25 139.6(2)
O3 Dy5 O25 75.3(2)
O29 Dy5 O25 72.2(3)
O18 Dy5 O28 137.8(2)
O19 Dy5 O28 69.3(2)
O4 Dy5 O28 75.9(2)
O2 Dy5 O28 129.1(2)
O3 Dy5 O28 132.6(2)
O29 Dy5 O28 51.1(3)
O25 Dy5 O28 65.2(2)
O18 Dy5 O26 69.9(2)
O19 Dy5 O26 145.1(3)
O4 Dy5 O26 118.4(2)
O2 Dy5 O26 128.8(2)
O3 Dy5 O26 67.5(2)
O29 Dy5 O26 70.5(3)
O25 Dy5 O26 48.0(2)
O28 Dy5 O26 100.8(3)
Dy2 O1 Dy3 106.1(2)
Dy2 O1 Dy4 108.8(2)
Dy3 O1 Dy4 107.4(2)
Dy2 O1 H1 111.4
Dy3 O1 H1 111.4
Dy4 O1 H1 111.4
Dy3 O2 Dy2 106.3(2)
Dy3 O2 Dy5 106.9(2)
Dy2 O2 Dy5 108.4(2)
Dy3 O2 H2 111.6
Dy2 O2 H2 111.6
Dy5 O2 H2 111.6
Dy4 O3 Dy2 107.3(2)
Dy4 O3 Dy5 103.28(19)
Dy2 O3 Dy5 105.0(2)
Dy4 O3 H3 113.4
Dy2 O3 H3 113.4
Dy5 O3 H3 113.4
Dy4 O4 Dy5 106.0(2)
Dy4 O4 Dy3 105.5(2)
Dy5 O4 Dy3 105.1(2)
Dy4 O4 H4 113.2
Dy5 O4 H4 113.2
Dy3 O4 H4 113.2
C14 O5 Dy1 127.4(5)
C14 O5 Dy3 129.2(5)
Dy1 O5 Dy3 101.5(2)
C33 O6 C64 116.1(7)
C65 O7 Dy2 117.3(5)
C65 O7 Dy1 125.9(5)
Dy2 O7 Dy1 105.9(2)
C39 O8 C46 116.9(7)
C39 O8 Dy2 113.3(4)
C46 O8 Dy2 128.5(6)
C16 O9 Dy1 128.4(5)
C16 O9 Dy2 127.5(5)
Dy1 O9 Dy2 102.2(2)
C47 O10 C34 116.5(7)
C143 O11 Dy3 118.3(5)
C143 O11 Dy1 127.6(5)
Dy3 O11 Dy1 105.6(2)
C49 O12 C58 118.0(7)
C49 O12 Dy3 112.6(5)
C58 O12 Dy3 123.9(6)
C50 O13 Dy3 137.4(6)
C50 O14 Dy4 135.6(6)
C28 O15 Dy4 135.2(6)
C28 O16 Dy2 133.6(5)
C23 O17 Dy2 132.2(5)
C23 O18 Dy5 139.9(6)
C35 O19 Dy5 131.3(6)
C35 O20 Dy3 135.9(6)
Dy4 O21 H21A 111.2
Dy4 O21 H21B 111.0
H21A O21 H21B 107.7
N5 O22 Dy4 97.7(5)
N5 O23 Dy4 95.1(5)
N6 O25 Dy5 103.4(5)
N6 O26 Dy5 90.5(5)
N7 O28 Dy5 93.5(6)
N7 O29 Dy5 97.9(6)
C31 N1 C80 105.9(7)
C31 N1 C29 106.3(7)
C80 N1 C29 112.2(6)
C31 N1 Dy1 111.2(5)
C80 N1 Dy1 110.3(5)
C29 N1 Dy1 110.8(5)
C52 N2 C37 107.6(7)
C52 N2 C25 110.3(7)
C37 N2 C25 105.3(6)
C52 N2 Dy1 110.4(5)
C37 N2 Dy1 110.2(5)
C25 N2 Dy1 112.9(5)
C109 N3 C85 106.7(6)
C109 N3 C79 112.1(6)
C85 N3 C79 103.2(7)
C109 N3 Dy1 113.0(5)
C85 N3 Dy1 110.9(5)
C79 N3 Dy1 110.4(5)
C125 N4 C36 110.5(7)
C125 N4 C44 107.3(7)
C36 N4 C44 106.0(6)
C125 N4 Dy1 110.1(5)
C36 N4 Dy1 113.1(5)
C44 N4 Dy1 109.5(5)
O24 N5 O22 121.7(9)
O24 N5 O23 121.9(8)
O22 N5 O23 116.3(7)
O27 N6 O26 120.6(9)
O27 N6 O25 122.2(9)
O26 N6 O25 116.9(8)
O30 N7 O29 120.9(12)
O30 N7 O28 121.6(12)
O29 N7 O28 117.3(8)
C45 C0AA C5 118.1(9)
C45 C0AA C28 121.2(8)
C5 C0AA C28 120.6(9)
C7 C1AA C5 120.5(10)
C7 C1AA H1AA 119.7
C5 C1AA H1AA 119.7
C15 C2AA C11 121.0(10)
C15 C2AA C23 120.1(9)
C11 C2AA C23 118.9(9)
C1AA C5 C0AA 119.2(10)
C1AA C5 H5 120.4
C0AA C5 H5 120.4
C60 C7 C1AA 122.2(10)
C60 C7 H7 118.9
C1AA C7 H7 118.9
C63 C11 C2AA 119.2(14)
C63 C11 H11 120.4
C2AA C11 H11 120.4
C57 C12 C48 119.9(10)
C57 C12 H12 120.0
C48 C12 H12 120.0
O5 C14 C56 120.6(7)
O5 C14 C33 120.6(7)
C56 C14 C33 118.7(8)
C2AA C15 C59 119.0(14)
C2AA C15 H15 120.5
C59 C15 H15 120.5
O9 C16 C32 120.7(8)
O9 C16 C47 121.5(7)
C32 C16 C47 117.8(8)
C19 C17 C30 122.1(10)
C19 C17 H17 119.0
C30 C17 H17 119.0
C53 C18 C66 120.4(12)
C53 C18 H18 119.8
C66 C18 H18 119.8
C17 C19 C57 118.7(10)
C17 C19 H19 120.7
C57 C19 H19 120.7
C42 C22 H22A 109.5
C42 C22 H22B 109.5
H22A C22 H22B 109.5
C42 C22 H22C 109.5
H22A C22 H22C 109.5
H22B C22 H22C 109.5
O18 C23 O17 126.9(8)
O18 C23 C2AA 115.9(8)
O17 C23 C2AA 117.1(8)
C42 C24 C32 120.0(9)
C42 C24 H24 120.0
C32 C24 H24 120.0
C56 C25 N2 115.3(7)
C56 C25 H25A 108.4
N2 C25 H25A 108.4
C56 C25 H25B 108.4
N2 C25 H25B 108.4
H25A C25 H25B 107.5
C49 C26 C55 120.9(8)
C49 C26 H26 119.6
C55 C26 H26 119.6
C33 C27 C73 121.0(10)
C33 C27 H27 119.5
C73 C27 H27 119.5
O15 C28 O16 127.2(8)
O15 C28 C0AA 114.4(8)
O16 C28 C0AA 118.4(8)
C44 C29 N1 115.0(7)
C44 C29 H29A 108.5
N1 C29 H29A 108.5
C44 C29 H29B 108.5
N1 C29 H29B 108.5
H29A C29 H29B 107.5
C48 C30 C17 118.8(8)
C48 C30 C35 121.8(8)
C17 C30 C35 119.5(8)
C52 C31 N1 113.1(7)
C52 C31 H31A 109.0
N1 C31 H31A 109.0
C52 C31 H31B 109.0
N1 C31 H31B 109.0
H31A C31 H31B 107.8
C16 C32 C24 122.0(9)
C16 C32 C36 119.6(7)
C24 C32 C36 118.4(8)
O6 C33 C27 123.8(8)
O6 C33 C14 116.0(8)
C27 C33 C14 120.2(8)
O10 C34 H34A 109.5
O10 C34 H34B 109.5
H34A C34 H34B 109.5
O10 C34 H34C 109.5
H34A C34 H34C 109.5
H34B C34 H34C 109.5
O19 C35 O20 123.3(8)
O19 C35 C30 119.1(8)
O20 C35 C30 117.6(8)
N4 C36 C32 116.4(7)
N4 C36 H36A 108.2
C32 C36 H36A 108.2
N4 C36 H36B 108.2
C32 C36 H36B 108.2
H36A C36 H36B 107.3
C109 C37 N2 114.9(7)
C109 C37 H37A 108.5
N2 C37 H37A 108.5
C109 C37 H37B 108.5
N2 C37 H37B 108.5
H37A C37 H37B 107.5
C47 C38 C42 121.4(10)
C47 C38 H38 119.3
C42 C38 H38 119.3
C43 C39 O8 123.8(8)
C43 C39 C65 121.7(8)
O8 C39 C65 114.2(7)
C73 C40 C56 121.4(9)
C73 C40 H40 119.3
C56 C40 H40 119.3
C73 C41 H41A 109.5
C73 C41 H41B 109.5
H41A C41 H41B 109.5
C73 C41 H41C 109.5
H41A C41 H41C 109.5
H41B C41 H41C 109.5
C24 C42 C38 118.7(9)
C24 C42 C22 121.8(10)
C38 C42 C22 119.5(10)
C39 C43 C130 120.1(8)
C39 C43 H43 119.9
C130 C43 H43 119.9
C29 C44 N4 114.7(7)
C29 C44 H44A 108.6
N4 C44 H44A 108.6
C29 C44 H44B 108.6
N4 C44 H44B 108.6
H44A C44 H44B 107.6
C0AA C45 C60 122.9(11)
C0AA C45 H45 118.5
C60 C45 H45 118.5
O8 C46 H46A 109.5
O8 C46 H46B 109.5
H46A C46 H46B 109.5
O8 C46 H46C 109.5
H46A C46 H46C 109.5
H46B C46 H46C 109.5
O10 C47 C38 123.5(9)
O10 C47 C16 116.5(8)
C38 C47 C16 120.0(8)
C30 C48 C12 121.0(9)
C30 C48 H48 119.5
C12 C48 H48 119.5
C26 C49 C143 121.9(8)
C26 C49 O12 123.6(8)
C143 C49 O12 114.5(7)
O14 C50 O13 123.7(9)
O14 C50 C53 119.2(8)
O13 C50 C53 117.1(8)
C130 C51 H51A 109.5
C130 C51 H51B 109.5
H51A C51 H51B 109.5
C130 C51 H51C 109.5
H51A C51 H51C 109.5
H51B C51 H51C 109.5
N2 C52 C31 113.9(7)
N2 C52 H52A 108.8
C31 C52 H52A 108.8
N2 C52 H52B 108.8
C31 C52 H52B 108.8
H52A C52 H52B 107.7
C18 C53 C62 118.8(10)
C18 C53 C50 121.7(9)
C62 C53 C50 119.5(8)
C131 C54 C55 120.1(8)
C131 C54 H54 119.9
C55 C54 H54 119.9
C26 C55 C54 118.3(7)
C26 C55 C61 121.0(8)
C54 C55 C61 120.5(8)
C14 C56 C40 119.9(9)
C14 C56 C25 119.0(8)
C40 C56 C25 120.9(8)
C12 C57 C19 119.5(10)
C12 C57 H57 120.2
C19 C57 H57 120.2
O12 C58 H58A 109.5
O12 C58 H58B 109.5
H58A C58 H58B 109.5
O12 C58 H58C 109.5
H58A C58 H58C 109.5
H58B C58 H58C 109.5
C68 C59 C15 120.9(16)
C68 C59 H59 119.5
C15 C59 H59 119.5
C7 C60 C45 116.9(11)
C7 C60 H60 121.5
C45 C60 H60 121.5
C55 C61 H61A 109.5
C55 C61 H61B 109.5
H61A C61 H61B 109.5
C55 C61 H61C 109.5
H61A C61 H61C 109.5
H61B C61 H61C 109.5
C72 C62 C53 120.9(11)
C72 C62 H62 119.6
C53 C62 H62 119.6
C11 C63 C68 120.1(14)
C11 C63 H63 120.0
C68 C63 H63 120.0
O6 C64 H64A 109.5
O6 C64 H64B 109.5
H64A C64 H64B 109.5
O6 C64 H64C 109.5
H64A C64 H64C 109.5
H64B C64 H64C 109.5
O7 C65 C118 120.2(7)
O7 C65 C39 121.6(7)
C118 C65 C39 118.1(7)
C67 C66 C18 120.4(14)
C67 C66 H66 119.8
C18 C66 H66 119.8
C66 C67 C72 121.0(13)
C66 C67 H67 119.5
C72 C67 H67 119.5
C59 C68 C63 119.6(12)
C59 C68 H68 120.2
C63 C68 H68 120.2
C62 C72 C67 118.6(12)
C62 C72 H72 120.7
C67 C72 H72 120.7
C40 C73 C27 118.7(9)
C40 C73 C41 122.3(10)
C27 C73 C41 118.9(10)
N3 C79 C131 112.2(7)
N3 C79 H79A 109.2
C131 C79 H79A 109.2
N3 C79 H79B 109.2
C131 C79 H79B 109.2
H79A C79 H79B 107.9
C118 C80 N1 112.1(7)
C118 C80 H80A 109.2
N1 C80 H80A 109.2
C118 C80 H80B 109.2
N1 C80 H80B 109.2
H80A C80 H80B 107.9
N3 C85 C125 112.4(8)
N3 C85 H85A 109.1
C125 C85 H85A 109.1
N3 C85 H85B 109.1
C125 C85 H85B 109.1
H85A C85 H85B 107.9
C37 C109 N3 112.7(7)
C37 C109 H10A 109.1
N3 C109 H10A 109.1
C37 C109 H10B 109.1
N3 C109 H10B 109.1
H10A C109 H10B 107.8
C140 C118 C65 119.4(8)
C140 C118 C80 120.1(8)
C65 C118 C80 120.0(7)
N4 C125 C85 113.4(7)
N4 C125 H12A 108.9
C85 C125 H12A 108.9
N4 C125 H12B 108.9
C85 C125 H12B 108.9
H12A C125 H12B 107.7
C140 C130 C43 118.6(8)
C140 C130 C51 120.1(9)
C43 C130 C51 121.2(9)
C143 C131 C54 120.7(8)
C143 C131 C79 119.4(7)
C54 C131 C79 120.0(8)
C130 C140 C118 122.1(8)
C130 C140 H140 119.0
C118 C140 H140 119.0
O11 C143 C131 122.1(7)
O11 C143 C49 119.8(7)
C131 C143 C49 117.8(7)
C9 O31 H31 109.5
O31 C9 H9A 109.5
O31 C9 H9B 109.5
H9A C9 H9B 109.5
O31 C9 H9C 109.5
H9A C9 H9C 109.5
H9B C9 H9C 109.5

loop_
_geom_bond_atom_site_label_1
_geom_bond_atom_site_label_2
_geom_bond_distance
Dy1 O9 2.318(5)
Dy1 O5 2.318(6)
Dy1 O7 2.373(5)
Dy1 O11 2.379(6)
Dy1 N3 2.627(7)
Dy1 N1 2.647(6)
Dy1 N4 2.671(7)
Dy1 N2 2.668(7)
Dy2 O17 2.319(6)
Dy2 O1 2.332(5)
Dy2 O2 2.334(6)
Dy2 O7 2.350(5)
Dy2 O16 2.368(6)
Dy2 O3 2.413(5)
Dy2 O9 2.523(6)
Dy2 O8 2.549(6)
Dy3 O13 2.304(6)
Dy3 O2 2.330(5)
Dy3 O1 2.338(5)
Dy3 O20 2.339(6)
Dy3 O11 2.359(5)
Dy3 O4 2.441(5)
Dy3 O12 2.523(6)
Dy3 O5 2.551(6)
Dy4 O15 2.283(6)
Dy4 O14 2.324(6)
Dy4 O4 2.332(5)
Dy4 O3 2.337(6)
Dy4 O1 2.375(5)
Dy4 O21 2.469(6)
Dy4 O22 2.481(7)
Dy4 O23 2.527(6)
Dy5 O18 2.279(6)
Dy5 O19 2.312(6)
Dy5 O4 2.341(5)
Dy5 O2 2.396(5)
Dy5 O3 2.422(5)
Dy5 O29 2.453(8)
Dy5 O25 2.478(7)
Dy5 O28 2.541(7)
Dy5 O26 2.753(8)
O1 H1 0.9800
O2 H2 0.9800
O3 H3 0.9800
O4 H4 0.9800
O5 C14 1.356(10)
O6 C33 1.363(10)
O6 C64 1.422(12)
O7 C65 1.348(9)
O8 C39 1.378(10)
O8 C46 1.425(10)
O9 C16 1.370(10)
O10 C47 1.374(10)
O10 C34 1.421(13)
O11 C143 1.343(9)
O12 C49 1.422(11)
O12 C58 1.427(11)
O13 C50 1.260(11)
O14 C50 1.255(11)
O15 C28 1.247(11)
O16 C28 1.263(11)
O17 C23 1.261(11)
O18 C23 1.249(10)
O19 C35 1.248(11)
O20 C35 1.270(11)
O21 H21A 0.9038
O21 H21B 0.9035
O22 N5 1.259(10)
O23 N5 1.271(11)
O24 N5 1.213(10)
O25 N6 1.264(10)
O26 N6 1.249(11)
O27 N6 1.231(11)
O28 N7 1.264(13)
O29 N7 1.257(13)
O30 N7 1.218(12)
N1 C31 1.506(11)
N1 C80 1.518(11)
N1 C29 1.511(11)
N2 C52 1.491(11)
N2 C37 1.503(11)
N2 C25 1.504(11)
N3 C109 1.494(11)
N3 C85 1.509(10)
N3 C79 1.520(12)
N4 C125 1.481(10)
N4 C36 1.494(12)
N4 C44 1.533(11)
C0AA C45 1.380(14)
C0AA C5 1.400(13)
C0AA C28 1.511(12)
C1AA C7 1.367(17)
C1AA C5 1.386(13)
C1AA H1AA 0.9300
C2AA C15 1.375(15)
C2AA C11 1.400(15)
C2AA C23 1.525(12)
C5 H5 0.9300
C7 C60 1.363(18)
C7 H7 0.9300
C11 C63 1.359(18)
C11 H11 0.9300
C12 C57 1.391(16)
C12 C48 1.379(13)
C12 H12 0.9300
C14 C56 1.400(12)
C14 C33 1.415(12)
C15 C59 1.396(16)
C15 H15 0.9300
C16 C32 1.386(12)
C16 C47 1.396(12)
C17 C19 1.378(15)
C17 C30 1.374(14)
C17 H17 0.9300
C18 C53 1.372(14)
C18 C66 1.396(17)
C18 H18 0.9300
C19 C57 1.396(18)
C19 H19 0.9300
C22 C42 1.531(13)
C22 H22A 0.9600
C22 H22B 0.9600
C22 H22C 0.9600
C24 C42 1.366(15)
C24 C32 1.388(13)
C24 H24 0.9300
C25 C56 1.490(13)
C25 H25A 0.9700
C25 H25B 0.9700
C26 C49 1.359(12)
C26 C55 1.379(12)
C26 H26 0.9300
C27 C33 1.384(13)
C27 C73 1.411(14)
C27 H27 0.9300
C29 C44 1.498(13)
C29 H29A 0.9700
C29 H29B 0.9700
C30 C48 1.372(13)
C30 C35 1.503(11)
C31 C52 1.495(14)
C31 H31A 0.9700
C31 H31B 0.9700
C32 C36 1.500(14)
C34 H34A 0.9600
C34 H34B 0.9600
C34 H34C 0.9600
C36 H36A 0.9700
C36 H36B 0.9700
C37 C109 1.496(12)
C37 H37A 0.9700
C37 H37B 0.9700
C38 C47 1.378(13)
C38 C42 1.397(14)
C38 H38 0.9300
C39 C43 1.371(11)
C39 C65 1.401(11)
C40 C73 1.371(14)
C40 C56 1.409(12)
C40 H40 0.9300
C41 C73 1.508(14)
C41 H41A 0.9600
C41 H41B 0.9600
C41 H41C 0.9600
C43 C130 1.391(14)
C43 H43 0.9300
C44 H44A 0.9700
C44 H44B 0.9700
C45 C60 1.394(15)
C45 H45 0.9300
C46 H46A 0.9600
C46 H46B 0.9600
C46 H46C 0.9600
C48 H48 0.9300
C49 C143 1.417(11)
C50 C53 1.485(13)
C51 C130 1.533(11)
C51 H51A 0.9600
C51 H51B 0.9600
C51 H51C 0.9600
C52 H52A 0.9700
C52 H52B 0.9700
C53 C62 1.393(13)
C54 C131 1.403(11)
C54 C55 1.415(12)
C54 H54 0.9300
C55 C61 1.513(11)
C57 H57 0.9300
C58 H58A 0.9600
C58 H58B 0.9600
C58 H58C 0.9600
C59 C68 1.35(3)
C59 H59 0.9300
C60 H60 0.9300
C61 H61A 0.9600
C61 H61B 0.9600
C61 H61C 0.9600
C62 C72 1.374(14)
C62 H62 0.9300
C63 C68 1.43(3)
C63 H63 0.9300
C64 H64A 0.9600
C64 H64B 0.9600
C64 H64C 0.9600
C65 C118 1.397(12)
C66 C67 1.33(2)
C66 H66 0.9300
C67 C72 1.41(2)
C67 H67 0.9300
C68 H68 0.9300
C72 H72 0.9300
C79 C131 1.514(12)
C79 H79A 0.9700
C79 H79B 0.9700
C80 C118 1.507(11)
C80 H80A 0.9700
C80 H80B 0.9700
C85 C125 1.514(13)
C85 H85A 0.9700
C85 H85B 0.9700
C109 H10A 0.9700
C109 H10B 0.9700
C118 C140 1.390(12)
C125 H12A 0.9700
C125 H12B 0.9700
C130 C140 1.376(13)
C131 C143 1.369(11)
C140 H140 0.9300
O31 C9 1.369(17)
O31 H31 0.8200
C9 H9A 1.0001
C9 H9B 1.0001
C9 H9C 1.0001

loop_
_geom_torsion_atom_site_label_1
_geom_torsion_atom_site_label_2
_geom_torsion_atom_site_label_3
_geom_torsion_atom_site_label_4
_geom_torsion
O17 Dy2 O1 Dy3 -65.0(4)
O2 Dy2 O1 Dy3 -21.86(19)
O7 Dy2 O1 Dy3 97.1(2)
O16 Dy2 O1 Dy3 -179.0(2)
O3 Dy2 O1 Dy3 -98.6(2)
O9 Dy2 O1 Dy3 38.5(2)
O8 Dy2 O1 Dy3 133.0(2)
O17 Dy2 O1 Dy4 50.3(4)
O2 Dy2 O1 Dy4 93.4(2)
O7 Dy2 O1 Dy4 -147.6(2)
O16 Dy2 O1 Dy4 -63.7(2)
O3 Dy2 O1 Dy4 16.65(19)
O9 Dy2 O1 Dy4 153.79(19)
O8 Dy2 O1 Dy4 -111.7(3)
O13 Dy3 O1 Dy2 178.4(2)
O2 Dy3 O1 Dy2 21.90(19)
O20 Dy3 O1 Dy2 66.2(4)
O11 Dy3 O1 Dy2 -46.8(3)
O4 Dy3 O1 Dy2 98.0(2)
O12 Dy3 O1 Dy2 -126.3(3)
O5 Dy3 O1 Dy2 -97.0(2)
O13 Dy3 O1 Dy4 62.2(2)
O2 Dy3 O1 Dy4 -94.3(2)
O20 Dy3 O1 Dy4 -50.0(4)
O11 Dy3 O1 Dy4 -163.0(2)
O4 Dy3 O1 Dy4 -18.20(18)
O12 Dy3 O1 Dy4 117.5(3)
O5 Dy3 O1 Dy4 146.8(2)
O15 Dy4 O1 Dy2 74.9(3)
O14 Dy4 O1 Dy2 176.2(3)
O4 Dy4 O1 Dy2 -95.5(2)
O3 Dy4 O1 Dy2 -17.14(19)
O21 Dy4 O1 Dy2 -117.2(3)
O22 Dy4 O1 Dy2 23.0(4)
O23 Dy4 O1 Dy2 105.8(3)
O15 Dy4 O1 Dy3 -170.6(3)
O14 Dy4 O1 Dy3 -69.4(2)
O4 Dy4 O1 Dy3 18.93(19)
O3 Dy4 O1 Dy3 97.3(2)
O21 Dy4 O1 Dy3 -2.7(4)
O22 Dy4 O1 Dy3 137.4(3)
O23 Dy4 O1 Dy3 -139.7(3)
O13 Dy3 O2 Dy2 -65.7(4)
O1 Dy3 O2 Dy2 -21.91(19)
O20 Dy3 O2 Dy2 -176.1(3)
O11 Dy3 O2 Dy2 96.0(2)
O4 Dy3 O2 Dy2 -97.1(2)
O12 Dy3 O2 Dy2 134.7(2)
O5 Dy3 O2 Dy2 37.0(3)
O13 Dy3 O2 Dy5 50.0(5)
O1 Dy3 O2 Dy5 93.7(2)
O20 Dy3 O2 Dy5 -60.5(3)
O11 Dy3 O2 Dy5 -148.3(3)
O4 Dy3 O2 Dy5 18.5(2)
O12 Dy3 O2 Dy5 -109.7(3)
O5 Dy3 O2 Dy5 152.6(2)
O17 Dy2 O2 Dy3 179.5(2)
O1 Dy2 O2 Dy3 21.97(19)
O7 Dy2 O2 Dy3 -44.8(3)
O16 Dy2 O2 Dy3 63.0(4)
O3 Dy2 O2 Dy3 96.2(2)
O9 Dy2 O2 Dy3 -95.9(2)
O8 Dy2 O2 Dy3 -123.8(3)
O17 Dy2 O2 Dy5 64.8(2)
O1 Dy2 O2 Dy5 -92.7(2)
O7 Dy2 O2 Dy5 -159.4(2)
O16 Dy2 O2 Dy5 -51.7(4)
O3 Dy2 O2 Dy5 -18.4(2)
O9 Dy2 O2 Dy5 149.4(3)
O8 Dy2 O2 Dy5 121.6(3)
O18 Dy5 O2 Dy3 177.1(3)
O19 Dy5 O2 Dy3 78.9(3)
O4 Dy5 O2 Dy3 -19.3(2)
O3 Dy5 O2 Dy3 -95.8(2)
O29 Dy5 O2 Dy3 110.2(5)
O25 Dy5 O2 Dy3 -63.5(4)
O28 Dy5 O2 Dy3 33.4(4)
O26 Dy5 O2 Dy3 -131.1(3)
O18 Dy5 O2 Dy2 -68.7(2)
O19 Dy5 O2 Dy2 -166.9(3)
O4 Dy5 O2 Dy2 95.0(2)
O3 Dy5 O2 Dy2 18.5(2)
O29 Dy5 O2 Dy2 -135.5(4)
O25 Dy5 O2 Dy2 50.8(4)
O28 Dy5 O2 Dy2 147.7(2)
O26 Dy5 O2 Dy2 -16.8(4)
O15 Dy4 O3 Dy2 -60.3(3)
O14 Dy4 O3 Dy2 41.8(5)
O4 Dy4 O3 Dy2 92.2(2)
O1 Dy4 O3 Dy2 16.42(19)
O21 Dy4 O3 Dy2 156.4(2)
O22 Dy4 O3 Dy2 -136.4(3)
O23 Dy4 O3 Dy2 -125.3(2)
O15 Dy4 O3 Dy5 -171.0(2)
O14 Dy4 O3 Dy5 -68.8(4)
O4 Dy4 O3 Dy5 -18.41(18)
O1 Dy4 O3 Dy5 -94.2(2)
O21 Dy4 O3 Dy5 45.7(3)
O22 Dy4 O3 Dy5 113.0(3)
O23 Dy4 O3 Dy5 124.0(2)
O17 Dy2 O3 Dy4 -178.6(2)
O1 Dy2 O3 Dy4 -16.79(19)
O2 Dy2 O3 Dy4 -91.5(2)
O7 Dy2 O3 Dy4 9.6(4)
O16 Dy2 O3 Dy4 69.3(2)
O9 Dy2 O3 Dy4 -109.2(3)
O8 Dy2 O3 Dy4 115.6(2)
O17 Dy2 O3 Dy5 -69.1(2)
O1 Dy2 O3 Dy5 92.7(2)
O2 Dy2 O3 Dy5 17.90(19)
O7 Dy2 O3 Dy5 119.1(3)
O16 Dy2 O3 Dy5 178.7(3)
O9 Dy2 O3 Dy5 0.2(4)
O8 Dy2 O3 Dy5 -134.9(2)
O18 Dy5 O3 Dy4 174.6(2)
O19 Dy5 O3 Dy4 86.0(4)
O4 Dy5 O3 Dy4 18.52(18)
O2 Dy5 O3 Dy4 94.8(2)
O29 Dy5 O3 Dy4 -105.3(4)
O25 Dy5 O3 Dy4 -64.2(2)
O28 Dy5 O3 Dy4 -30.4(4)
O26 Dy5 O3 Dy4 -114.4(3)
O18 Dy5 O3 Dy2 62.3(2)
O19 Dy5 O3 Dy2 -26.3(4)
O4 Dy5 O3 Dy2 -93.8(2)
O2 Dy5 O3 Dy2 -17.55(18)
O29 Dy5 O3 Dy2 142.3(3)
O25 Dy5 O3 Dy2 -176.6(3)
O28 Dy5 O3 Dy2 -142.7(3)
O26 Dy5 O3 Dy2 133.2(3)
O15 Dy4 O4 Dy5 76.2(4)
O14 Dy4 O4 Dy5 175.2(2)
O3 Dy4 O4 Dy5 19.32(19)
O1 Dy4 O4 Dy5 93.2(2)
O21 Dy4 O4 Dy5 -100.2(2)
O22 Dy4 O4 Dy5 -40.7(3)
O23 Dy4 O4 Dy5 -107.4(3)
O15 Dy4 O4 Dy3 -35.0(5)
O14 Dy4 O4 Dy3 64.0(2)
O3 Dy4 O4 Dy3 -91.8(2)
O1 Dy4 O4 Dy3 -17.92(18)
O21 Dy4 O4 Dy3 148.6(3)
O22 Dy4 O4 Dy3 -151.8(2)
O23 Dy4 O4 Dy3 141.4(3)
O18 Dy5 O4 Dy4 -64.1(4)
O19 Dy5 O4 Dy4 -165.7(2)
O2 Dy5 O4 Dy4 -93.2(2)
O3 Dy5 O4 Dy4 -18.80(19)
O29 Dy5 O4 Dy4 117.2(3)
O25 Dy5 O4 Dy4 59.3(2)
O28 Dy5 O4 Dy4 126.3(3)
O26 Dy5 O4 Dy4 31.4(3)
O18 Dy5 O4 Dy3 47.3(4)
O19 Dy5 O4 Dy3 -54.3(2)
O2 Dy5 O4 Dy3 18.18(19)
O3 Dy5 O4 Dy3 92.6(2)
O29 Dy5 O4 Dy3 -131.4(3)
O25 Dy5 O4 Dy3 170.7(2)
O28 Dy5 O4 Dy3 -122.3(3)
O26 Dy5 O4 Dy3 142.8(2)
O13 Dy3 O4 Dy4 -69.2(2)
O2 Dy3 O4 Dy4 93.0(2)
O1 Dy3 O4 Dy4 18.36(18)
O20 Dy3 O4 Dy4 178.9(3)
O11 Dy3 O4 Dy4 117.3(3)
O12 Dy3 O4 Dy4 -132.9(2)
O5 Dy3 O4 Dy4 -2.2(4)
O13 Dy3 O4 Dy5 179.0(2)
O2 Dy3 O4 Dy5 -18.8(2)
O1 Dy3 O4 Dy5 -93.4(2)
O20 Dy3 O4 Dy5 67.1(2)
O11 Dy3 O4 Dy5 5.5(4)
O12 Dy3 O4 Dy5 115.3(2)
O5 Dy3 O4 Dy5 -114.0(3)
O9 Dy1 O5 C14 160.5(6)
O7 Dy1 O5 C14 101.5(6)
O11 Dy1 O5 C14 -133.3(7)
N3 Dy1 O5 C14 -86.0(7)
N1 Dy1 O5 C14 25.4(6)
N4 Dy1 O5 C14 52.2(9)
N2 Dy1 O5 C14 -42.7(6)
O9 Dy1 O5 Dy3 -34.1(3)
O7 Dy1 O5 Dy3 -93.1(2)
O11 Dy1 O5 Dy3 32.07(19)
N3 Dy1 O5 Dy3 79.4(3)
N1 Dy1 O5 Dy3 -169.2(2)
N4 Dy1 O5 Dy3 -142.4(4)
N2 Dy1 O5 Dy3 122.7(3)
O13 Dy3 O5 C14 -14.2(6)
O2 Dy3 O5 C14 -159.8(6)
O1 Dy3 O5 C14 -100.5(6)
O20 Dy3 O5 C14 98.3(7)
O11 Dy3 O5 C14 131.7(7)
O4 Dy3 O5 C14 -79.8(7)
O12 Dy3 O5 C14 64.4(6)
O13 Dy3 O5 Dy1 -179.2(3)
O2 Dy3 O5 Dy1 35.1(3)
O1 Dy3 O5 Dy1 94.4(2)
O20 Dy3 O5 Dy1 -66.7(4)
O11 Dy3 O5 Dy1 -33.3(2)
O4 Dy3 O5 Dy1 115.2(2)
O12 Dy3 O5 Dy1 -100.6(2)
O17 Dy2 O7 C65 -63.6(6)
O1 Dy2 O7 C65 130.2(5)
O2 Dy2 O7 C65 -167.8(5)
O16 Dy2 O7 C65 46.5(5)
O3 Dy2 O7 C65 105.0(5)
O9 Dy2 O7 C65 -114.0(5)
O8 Dy2 O7 C65 -22.8(5)
O17 Dy2 O7 Dy1 82.8(3)
O1 Dy2 O7 Dy1 -83.4(2)
O2 Dy2 O7 Dy1 -21.4(3)
O16 Dy2 O7 Dy1 -167.1(2)
O3 Dy2 O7 Dy1 -108.6(3)
O9 Dy2 O7 Dy1 32.41(19)
O8 Dy2 O7 Dy1 123.6(3)
O9 Dy1 O7 C65 107.8(6)
O5 Dy1 O7 C65 -129.6(6)
O11 Dy1 O7 C65 172.2(6)
N3 Dy1 O7 C65 62.2(8)
N1 Dy1 O7 C65 -38.0(6)
N4 Dy1 O7 C65 32.3(6)
N2 Dy1 O7 C65 -76.2(7)
O9 Dy1 O7 Dy2 -34.8(2)
O5 Dy1 O7 Dy2 87.8(2)
O11 Dy1 O7 Dy2 29.7(3)
N3 Dy1 O7 Dy2 -80.4(4)
N1 Dy1 O7 Dy2 179.4(3)
N4 Dy1 O7 Dy2 -110.3(2)
N2 Dy1 O7 Dy2 141.2(2)
O17 Dy2 O8 C39 173.8(5)
O1 Dy2 O8 C39 -16.3(6)
O2 Dy2 O8 C39 115.4(5)
O7 Dy2 O8 C39 22.4(5)
O16 Dy2 O8 C39 -68.9(5)
O3 Dy2 O8 C39 -118.7(5)
O9 Dy2 O8 C39 89.0(5)
O17 Dy2 O8 C46 -19.9(8)
O1 Dy2 O8 C46 150.0(7)
O2 Dy2 O8 C46 -78.3(9)
O7 Dy2 O8 C46 -171.3(8)
O16 Dy2 O8 C46 97.4(8)
O3 Dy2 O8 C46 47.6(8)
O9 Dy2 O8 C46 -104.7(8)
O5 Dy1 O9 C16 161.6(6)
O7 Dy1 O9 C16 -133.7(7)
O11 Dy1 O9 C16 101.7(7)
N3 Dy1 O9 C16 26.0(6)
N1 Dy1 O9 C16 -87.4(7)
N4 Dy1 O9 C16 -42.0(6)
N2 Dy1 O9 C16 53.4(9)
O5 Dy1 O9 Dy2 -33.2(3)
O7 Dy1 O9 Dy2 31.52(19)
O11 Dy1 O9 Dy2 -93.2(2)
N3 Dy1 O9 Dy2 -168.8(2)
N1 Dy1 O9 Dy2 77.8(3)
N4 Dy1 O9 Dy2 123.2(2)
N2 Dy1 O9 Dy2 -141.4(4)
O17 Dy2 O9 C16 -13.6(6)
O1 Dy2 O9 C16 -160.4(6)
O2 Dy2 O9 C16 -100.3(6)
O7 Dy2 O9 C16 132.7(7)
O16 Dy2 O9 C16 99.9(7)
O3 Dy2 O9 C16 -82.5(7)
O8 Dy2 O9 C16 65.1(6)
O17 Dy2 O9 Dy1 -178.9(2)
O1 Dy2 O9 Dy1 34.2(2)
O2 Dy2 O9 Dy1 94.3(2)
O7 Dy2 O9 Dy1 -32.68(19)
O16 Dy2 O9 Dy1 -65.4(4)
O3 Dy2 O9 Dy1 112.1(3)
O8 Dy2 O9 Dy1 -100.3(2)
O13 Dy3 O11 C143 -67.1(7)
O2 Dy3 O11 C143 127.3(6)
O1 Dy3 O11 C143 -169.8(5)
O20 Dy3 O11 C143 44.9(6)
O4 Dy3 O11 C143 104.0(6)
O12 Dy3 O11 C143 -24.2(5)
O5 Dy3 O11 C143 -117.4(6)
O13 Dy3 O11 Dy1 83.3(3)
O2 Dy3 O11 Dy1 -82.3(2)
O1 Dy3 O11 Dy1 -19.4(3)
O20 Dy3 O11 Dy1 -164.7(3)
O4 Dy3 O11 Dy1 -105.5(3)
O12 Dy3 O11 Dy1 126.2(3)
O5 Dy3 O11 Dy1 33.0(2)
O9 Dy1 O11 C143 -127.2(7)
O5 Dy1 O11 C143 111.0(7)
O7 Dy1 O11 C143 174.4(6)
N3 Dy1 O11 C143 -33.8(6)
N1 Dy1 O11 C143 66.2(8)
N4 Dy1 O11 C143 -72.3(7)
N2 Dy1 O11 C143 35.3(6)
O9 Dy1 O11 Dy3 86.1(2)
O5 Dy1 O11 Dy3 -35.7(2)
O7 Dy1 O11 Dy3 27.6(3)
N3 Dy1 O11 Dy3 179.5(3)
N1 Dy1 O11 Dy3 -80.5(4)
N4 Dy1 O11 Dy3 141.0(2)
N2 Dy1 O11 Dy3 -111.4(3)
O13 Dy3 O12 C49 172.9(6)
O2 Dy3 O12 C49 -18.9(7)
O1 Dy3 O12 C49 116.1(6)
O20 Dy3 O12 C49 -72.1(6)
O11 Dy3 O12 C49 23.2(5)
O4 Dy3 O12 C49 -123.0(5)
O5 Dy3 O12 C49 88.8(6)
O13 Dy3 O12 C58 -33.8(8)
O2 Dy3 O12 C58 134.4(8)
O1 Dy3 O12 C58 -90.6(9)
O20 Dy3 O12 C58 81.2(8)
O11 Dy3 O12 C58 176.4(9)
O4 Dy3 O12 C58 30.3(9)
O5 Dy3 O12 C58 -118.0(8)
O2 Dy3 O13 C50 28.1(11)
O1 Dy3 O13 C50 -12.6(9)
O20 Dy3 O13 C50 130.4(9)
O11 Dy3 O13 C50 -126.6(9)
O4 Dy3 O13 C50 58.3(9)
O12 Dy3 O13 C50 -166.3(10)
O5 Dy3 O13 C50 -82.0(9)
O15 Dy4 O14 C50 114.5(9)
O4 Dy4 O14 C50 -32.3(9)
O3 Dy4 O14 C50 15.5(11)
O1 Dy4 O14 C50 39.6(8)
O21 Dy4 O14 C50 -106.4(9)
O22 Dy4 O14 C50 -167.0(8)
O23 Dy4 O14 C50 -175.0(9)
O14 Dy4 O15 C28 -133.0(9)
O4 Dy4 O15 C28 -38.0(11)
O3 Dy4 O15 C28 15.4(9)
O1 Dy4 O15 C28 -54.6(8)
O21 Dy4 O15 C28 136.7(8)
O22 Dy4 O15 C28 91.4(9)
O23 Dy4 O15 C28 144.4(9)
O17 Dy2 O16 C28 -133.9(8)
O1 Dy2 O16 C28 13.3(8)
O2 Dy2 O16 C28 -25.1(10)
O7 Dy2 O16 C28 91.6(8)
O3 Dy2 O16 C28 -57.1(8)
O9 Dy2 O16 C28 121.3(7)
O8 Dy2 O16 C28 158.8(8)
O1 Dy2 O17 C23 19.9(9)
O2 Dy2 O17 C23 -20.2(7)
O7 Dy2 O17 C23 -135.3(7)
O16 Dy2 O17 C23 125.9(7)
O3 Dy2 O17 C23 51.5(7)
O9 Dy2 O17 C23 -90.7(7)
O8 Dy2 O17 C23 -173.0(8)
O19 Dy5 O18 C23 114.8(9)
O4 Dy5 O18 C23 13.8(11)
O2 Dy5 O18 C23 41.9(9)
O3 Dy5 O18 C23 -28.9(9)
O29 Dy5 O18 C23 -167.2(9)
O25 Dy5 O18 C23 -98.4(9)
O28 Dy5 O18 C23 178.7(8)
O26 Dy5 O18 C23 -97.3(9)
O18 Dy5 O19 C35 -141.6(8)
O4 Dy5 O19 C35 4.6(8)
O2 Dy5 O19 C35 -65.3(8)
O3 Dy5 O19 C35 -56.7(9)
O29 Dy5 O19 C35 131.1(8)
O25 Dy5 O19 C35 81.0(8)
O28 Dy5 O19 C35 78.5(8)
O26 Dy5 O19 C35 157.6(7)
O13 Dy3 O20 C35 -145.6(8)
O2 Dy3 O20 C35 -0.1(9)
O1 Dy3 O20 C35 -41.5(10)
O11 Dy3 O20 C35 79.4(9)
O4 Dy3 O20 C35 -72.0(9)
O12 Dy3 O20 C35 145.5(9)
O5 Dy3 O20 C35 109.3(9)
O15 Dy4 O22 N5 77.6(5)
O14 Dy4 O22 N5 -10.1(7)
O4 Dy4 O22 N5 -132.7(5)
O3 Dy4 O22 N5 168.5(5)
O1 Dy4 O22 N5 129.9(5)
O21 Dy4 O22 N5 -73.8(5)
O23 Dy4 O22 N5 0.1(5)
O15 Dy4 O23 N5 -86.6(5)
O14 Dy4 O23 N5 172.8(5)
O4 Dy4 O23 N5 95.5(5)
O3 Dy4 O23 N5 -13.9(6)
O1 Dy4 O23 N5 -118.3(5)
O21 Dy4 O23 N5 88.1(5)
O22 Dy4 O23 N5 -0.1(4)
O18 Dy5 O25 N6 -5.0(6)
O19 Dy5 O25 N6 125.1(6)
O4 Dy5 O25 N6 -152.7(6)
O2 Dy5 O25 N6 -110.4(6)
O3 Dy5 O25 N6 -79.1(6)
O29 Dy5 O25 N6 73.1(6)
O28 Dy5 O25 N6 127.7(6)
O26 Dy5 O25 N6 -6.3(6)
O18 Dy5 O26 N6 -172.5(7)
O19 Dy5 O26 N6 -104.7(7)
O4 Dy5 O26 N6 44.3(7)
O2 Dy5 O26 N6 132.5(6)
O3 Dy5 O26 N6 96.4(7)
O29 Dy5 O26 N6 -77.1(7)
O25 Dy5 O26 N6 6.2(6)
O28 Dy5 O26 N6 -35.4(7)
O18 Dy5 O28 N7 20.9(7)
O19 Dy5 O28 N7 94.0(6)
O4 Dy5 O28 N7 -167.9(6)
O2 Dy5 O28 N7 141.2(5)
O3 Dy5 O28 N7 -120.4(6)
O29 Dy5 O28 N7 2.7(6)
O25 Dy5 O28 N7 -84.0(6)
O26 Dy5 O28 N7 -51.1(6)
O18 Dy5 O29 N7 -170.6(7)
O19 Dy5 O29 N7 -75.6(6)
O4 Dy5 O29 N7 8.7(8)
O2 Dy5 O29 N7 -106.4(7)
O3 Dy5 O29 N7 111.2(6)
O25 Dy5 O29 N7 69.3(6)
O28 Dy5 O29 N7 -2.7(6)
O26 Dy5 O29 N7 120.1(7)
O9 Dy1 N1 C31 177.4(5)
O5 Dy1 N1 C31 -61.0(6)
O7 Dy1 N1 C31 -139.0(6)
O11 Dy1 N1 C31 -20.1(8)
N3 Dy1 N1 C31 71.1(6)
N4 Dy1 N1 C31 130.3(6)
N2 Dy1 N1 C31 13.2(5)
O9 Dy1 N1 C80 -65.4(6)
O5 Dy1 N1 C80 56.2(5)
O7 Dy1 N1 C80 -21.8(5)
O11 Dy1 N1 C80 97.1(6)
N3 Dy1 N1 C80 -171.7(5)
N4 Dy1 N1 C80 -112.5(5)
N2 Dy1 N1 C80 130.4(5)
O9 Dy1 N1 C29 59.4(6)
O5 Dy1 N1 C29 -179.0(5)
O7 Dy1 N1 C29 103.0(5)
O11 Dy1 N1 C29 -138.0(5)
N3 Dy1 N1 C29 -46.9(6)
N4 Dy1 N1 C29 12.3(5)
N2 Dy1 N1 C29 -104.8(6)
O9 Dy1 N2 C52 -135.3(6)
O5 Dy1 N2 C52 108.5(6)
O7 Dy1 N2 C52 54.1(7)
O11 Dy1 N2 C52 177.4(6)
N3 Dy1 N2 C52 -105.6(6)
N1 Dy1 N2 C52 13.9(6)
N4 Dy1 N2 C52 -46.5(6)
O9 Dy1 N2 C37 -16.6(8)
O5 Dy1 N2 C37 -132.8(5)
O7 Dy1 N2 C37 172.8(4)
O11 Dy1 N2 C37 -63.9(5)
N3 Dy1 N2 C37 13.1(5)
N1 Dy1 N2 C37 132.6(6)
N4 Dy1 N2 C37 72.2(5)
O9 Dy1 N2 C25 100.8(7)
O5 Dy1 N2 C25 -15.4(5)
O7 Dy1 N2 C25 -69.9(6)
O11 Dy1 N2 C25 53.5(6)
N3 Dy1 N2 C25 130.5(6)
N1 Dy1 N2 C25 -110.1(6)
N4 Dy1 N2 C25 -170.4(5)
O9 Dy1 N3 C109 -178.5(5)
O5 Dy1 N3 C109 58.2(6)
O7 Dy1 N3 C109 -137.0(5)
O11 Dy1 N3 C109 103.0(5)
N1 Dy1 N3 C109 -45.0(6)
N4 Dy1 N3 C109 -104.8(6)
N2 Dy1 N3 C109 13.0(5)
O9 Dy1 N3 C85 -58.7(6)
O5 Dy1 N3 C85 178.0(5)
O7 Dy1 N3 C85 -17.2(8)
O11 Dy1 N3 C85 -137.2(6)
N1 Dy1 N3 C85 74.8(6)
N4 Dy1 N3 C85 14.9(5)
N2 Dy1 N3 C85 132.7(6)
O9 Dy1 N3 C79 55.0(5)
O5 Dy1 N3 C79 -68.2(6)
O7 Dy1 N3 C79 96.5(6)
O11 Dy1 N3 C79 -23.5(5)
N1 Dy1 N3 C79 -171.5(5)
N4 Dy1 N3 C79 128.7(5)
N2 Dy1 N3 C79 -113.5(5)
O9 Dy1 N4 C125 109.9(6)
O5 Dy1 N4 C125 -133.8(6)
O7 Dy1 N4 C125 178.2(6)
O11 Dy1 N4 C125 53.6(7)
N3 Dy1 N4 C125 13.3(6)
N1 Dy1 N4 C125 -105.1(6)
N2 Dy1 N4 C125 -45.6(6)
O9 Dy1 N4 C36 -14.4(5)
O5 Dy1 N4 C36 102.0(7)
O7 Dy1 N4 C36 54.0(5)
O11 Dy1 N4 C36 -70.6(6)
N3 Dy1 N4 C36 -111.0(6)
N1 Dy1 N4 C36 130.7(6)
N2 Dy1 N4 C36 -169.8(5)
O9 Dy1 N4 C44 -132.4(5)
O5 Dy1 N4 C44 -16.0(8)
O7 Dy1 N4 C44 -64.1(5)
O11 Dy1 N4 C44 171.3(4)
N3 Dy1 N4 C44 131.0(5)
N1 Dy1 N4 C44 12.7(5)
N2 Dy1 N4 C44 72.1(5)
Dy4 O22 N5 O24 178.0(8)
Dy4 O22 N5 O23 -0.1(8)
Dy4 O23 N5 O24 -178.0(9)
Dy4 O23 N5 O22 0.1(8)
Dy5 O26 N6 O27 164.7(10)
Dy5 O26 N6 O25 -10.2(9)
Dy5 O25 N6 O27 -163.2(10)
Dy5 O25 N6 O26 11.7(10)
Dy5 O29 N7 O30 -171.6(10)
Dy5 O29 N7 O28 4.8(10)
Dy5 O28 N7 O30 171.8(11)
Dy5 O28 N7 O29 -4.6(10)
C7 C1AA C5 C0AA 0.9(17)
C45 C0AA C5 C1AA 2.3(15)
C28 C0AA C5 C1AA 178.2(9)
C5 C1AA C7 C60 -2(2)
C15 C2AA C11 C63 -0.5(16)
C23 C2AA C11 C63 -178.0(10)
Dy1 O5 C14 C56 62.4(10)
Dy3 O5 C14 C56 -99.0(8)
Dy1 O5 C14 C33 -116.4(7)
Dy3 O5 C14 C33 82.2(9)
C11 C2AA C15 C59 4.6(16)
C23 C2AA C15 C59 -177.9(10)
Dy1 O9 C16 C32 59.5(10)
Dy2 O9 C16 C32 -102.1(8)
Dy1 O9 C16 C47 -118.0(8)
Dy2 O9 C16 C47 80.4(9)
C30 C17 C19 C57 -3(2)
Dy5 O18 C23 O17 1.6(15)
Dy5 O18 C23 C2AA -177.2(6)
Dy2 O17 C23 O18 -16.7(13)
Dy2 O17 C23 C2AA 162.1(6)
C15 C2AA C23 O18 161.6(9)
C11 C2AA C23 O18 -20.8(12)
C15 C2AA C23 O17 -17.3(12)
C11 C2AA C23 O17 160.2(8)
C52 N2 C25 C56 -61.7(9)
C37 N2 C25 C56 -177.4(7)
Dy1 N2 C25 C56 62.4(8)
Dy4 O15 C28 O16 10.7(15)
Dy4 O15 C28 C0AA -171.4(6)
Dy2 O16 C28 O15 18.0(14)
Dy2 O16 C28 C0AA -159.8(6)
C45 C0AA C28 O15 18.4(13)
C5 C0AA C28 O15 -157.3(9)
C45 C0AA C28 O16 -163.5(9)
C5 C0AA C28 O16 20.8(13)
C31 N1 C29 C44 -159.5(8)
C80 N1 C29 C44 85.3(9)
Dy1 N1 C29 C44 -38.5(9)
C19 C17 C30 C48 2.6(18)
C19 C17 C30 C35 -176.3(11)
C80 N1 C31 C52 -160.2(7)
C29 N1 C31 C52 80.4(9)
Dy1 N1 C31 C52 -40.4(8)
O9 C16 C32 C24 180.0(8)
C47 C16 C32 C24 -2.4(13)
O9 C16 C32 C36 -1.9(12)
C47 C16 C32 C36 175.8(8)
C42 C24 C32 C16 -0.5(14)
C42 C24 C32 C36 -178.7(9)
C64 O6 C33 C27 -7.8(14)
C64 O6 C33 C14 171.3(9)
C73 C27 C33 O6 179.5(9)
C73 C27 C33 C14 0.4(14)
O5 C14 C33 O6 0.9(11)
C56 C14 C33 O6 -177.9(7)
O5 C14 C33 C27 -179.9(8)
C56 C14 C33 C27 1.3(12)
Dy5 O19 C35 O20 16.2(13)
Dy5 O19 C35 C30 -163.7(6)
Dy3 O20 C35 O19 29.2(14)
Dy3 O20 C35 C30 -151.0(6)
C48 C30 C35 O19 -179.9(10)
C17 C30 C35 O19 -1.0(13)
C48 C30 C35 O20 0.3(13)
C17 C30 C35 O20 179.2(9)
C125 N4 C36 C32 -63.5(9)
C44 N4 C36 C32 -179.4(7)
Dy1 N4 C36 C32 60.6(8)
C16 C32 C36 N4 -61.8(11)
C24 C32 C36 N4 116.4(9)
C52 N2 C37 C109 80.8(9)
C25 N2 C37 C109 -161.7(7)
Dy1 N2 C37 C109 -39.7(8)
C46 O8 C39 C43 -1.4(12)
Dy2 O8 C39 C43 166.6(7)
C46 O8 C39 C65 172.1(8)
Dy2 O8 C39 C65 -19.8(8)
C32 C24 C42 C38 2.8(15)
C32 C24 C42 C22 -176.0(10)
C47 C38 C42 C24 -2.2(15)
C47 C38 C42 C22 176.6(10)
O8 C39 C43 C130 176.9(8)
C65 C39 C43 C130 3.8(14)
N1 C29 C44 N4 54.2(10)
C125 N4 C44 C29 81.0(9)
C36 N4 C44 C29 -160.9(7)
Dy1 N4 C44 C29 -38.5(8)
C5 C0AA C45 C60 -4.7(18)
C28 C0AA C45 C60 179.5(12)
C34 O10 C47 C38 1.5(14)
C34 O10 C47 C16 -178.3(9)
C42 C38 C47 O10 179.5(9)
C42 C38 C47 C16 -0.8(15)
O9 C16 C47 O10 0.4(12)
C32 C16 C47 O10 -177.2(8)
O9 C16 C47 C38 -179.4(8)
C32 C16 C47 C38 3.0(13)
C17 C30 C48 C12 -1.0(17)
C35 C30 C48 C12 177.9(10)
C57 C12 C48 C30 -0.6(19)
C55 C26 C49 C143 0.3(15)
C55 C26 C49 O12 177.2(9)
C58 O12 C49 C26 6.8(14)
Dy3 O12 C49 C26 161.8(8)
C58 O12 C49 C143 -176.1(9)
Dy3 O12 C49 C143 -21.1(9)
Dy4 O14 C50 O13 8.3(15)
Dy4 O14 C50 C53 -169.3(5)
Dy3 O13 C50 O14 -27.4(15)
Dy3 O13 C50 C53 150.3(6)
C37 N2 C52 C31 -161.7(8)
C25 N2 C52 C31 84.0(9)
Dy1 N2 C52 C31 -41.4(9)
N1 C31 C52 N2 57.1(11)
C66 C18 C53 C62 2.6(18)
C66 C18 C53 C50 178.9(13)
O14 C50 C53 C18 -5.3(14)
O13 C50 C53 C18 176.9(9)
O14 C50 C53 C62 171.1(9)
O13 C50 C53 C62 -6.7(13)
C49 C26 C55 C54 -1.1(14)
C49 C26 C55 C61 175.0(10)
C131 C54 C55 C26 -1.7(14)
C131 C54 C55 C61 -177.9(10)
O5 C14 C56 C40 179.6(8)
C33 C14 C56 C40 -1.6(13)
O5 C14 C56 C25 -4.0(12)
C33 C14 C56 C25 174.8(8)
C73 C40 C56 C14 0.2(14)
C73 C40 C56 C25 -176.1(9)
N2 C25 C56 C14 -61.9(11)
N2 C25 C56 C40 114.5(9)
C48 C12 C57 C19 1(2)
C17 C19 C57 C12 1(2)
C2AA C15 C59 C68 -5.1(19)
C1AA C7 C60 C45 0(2)
C0AA C45 C60 C7 4(2)
C18 C53 C62 C72 -3.4(16)
C50 C53 C62 C72 -179.9(9)
C2AA C11 C63 C68 -3.3(19)
Dy2 O7 C65 C118 -161.2(6)
Dy1 O7 C65 C118 59.8(9)
Dy2 O7 C65 C39 22.9(9)
Dy1 O7 C65 C39 -116.0(7)
C43 C39 C65 O7 173.4(8)
O8 C39 C65 O7 -0.3(11)
C43 C39 C65 C118 -2.6(12)
O8 C39 C65 C118 -176.3(7)
C53 C18 C66 C67 -1(3)
C18 C66 C67 C72 0(3)
C15 C59 C68 C63 1(2)
C11 C63 C68 C59 3(2)
C53 C62 C72 C67 2.5(18)
C66 C67 C72 C62 -1(2)
C56 C40 C73 C27 1.4(16)
C56 C40 C73 C41 -176.3(11)
C33 C27 C73 C40 -1.8(16)
C33 C27 C73 C41 176.1(11)
C109 N3 C79 C131 -56.8(9)
C85 N3 C79 C131 -171.3(7)
Dy1 N3 C79 C131 70.2(7)
C31 N1 C80 C118 -170.4(7)
C29 N1 C80 C118 -54.9(9)
Dy1 N1 C80 C118 69.1(7)
C109 N3 C85 C125 80.9(8)
C79 N3 C85 C125 -160.8(7)
Dy1 N3 C85 C125 -42.6(8)
N2 C37 C109 N3 54.3(10)
C85 N3 C109 C37 -160.8(7)
C79 N3 C109 C37 86.9(9)
Dy1 N3 C109 C37 -38.7(9)
O7 C65 C118 C140 -176.4(8)
C39 C65 C118 C140 -0.4(12)
O7 C65 C118 C80 -4.7(12)
C39 C65 C118 C80 171.3(7)
N1 C80 C118 C140 105.6(9)
N1 C80 C118 C65 -66.0(10)
C36 N4 C125 C85 84.3(9)
C44 N4 C125 C85 -160.5(7)
Dy1 N4 C125 C85 -41.4(9)
N3 C85 C125 N4 58.7(10)
C39 C43 C130 C140 -2.0(14)
C39 C43 C130 C51 -178.5(9)
C55 C54 C131 C143 5.6(14)
C55 C54 C131 C79 -173.7(9)
N3 C79 C131 C143 -67.2(10)
N3 C79 C131 C54 112.0(9)
C43 C130 C140 C118 -1.0(14)
C51 C130 C140 C118 175.6(9)
C65 C118 C140 C130 2.2(14)
C80 C118 C140 C130 -169.5(8)
Dy3 O11 C143 C131 -162.9(6)
Dy1 O11 C143 C131 54.0(10)
Dy3 O11 C143 C49 23.3(10)
Dy1 O11 C143 C49 -119.9(7)
C54 C131 C143 O11 179.8(8)
C79 C131 C143 O11 -1.0(13)
C54 C131 C143 C49 -6.3(13)
C79 C131 C143 C49 173.0(8)
C26 C49 C143 O11 177.5(8)
O12 C49 C143 O11 0.3(12)
C26 C49 C143 C131 3.4(13)
O12 C49 C143 C131 -173.7(7)
